data_1566755
loop_
_publ_author_name
'Dang, Li-Long'
'Li, Ting-Ting'
'Zhang, Ting-Ting'
'Zhao, Ying'
'Chen, Tian'
'Gao, Xiang'
'Ma, Lufang'
'Jin, Guo-Xin'

_publ_section_title
;
 Highly selective synthesis and near-infrared photothermal conversion of
 metalla-Borromean ring and [2]catenane assemblies
;
_journal_name_full 'Chemical Science'
_journal_paper_doi 10.1039/D2SC00437B
_journal_year 2022
_chemical_formula_moiety '3(C108 H92 N8 O12 Rh4), C24 H42 O4 Rh2, 18[CF3SO3]'
_chemical_formula_sum 'C366 H318 F54 N24 O94 Rh14 S18'
_chemical_formula_weight 9600.25
_space_group_crystal_system monoclinic
_space_group_IT_number 14
_space_group_name_Hall '-P 2ybc'
_space_group_name_H-M_alt 'P 1 21/c 1'
_atom_sites_solution_hydrogens geom
_atom_sites_solution_primary dual
_audit_creation_date 2022-01-15
_audit_creation_method
;
Olex2 1.5
(compiled 2021.12.09 svn.r5202d8cf for OlexSys, GUI svn.r6439)
;
_audit_update_record
;
2022-01-17 deposited with the CCDC.	2022-04-05 downloaded from the CCDC.
;
_cell_angle_alpha 90
_cell_angle_beta 105.086(12)
_cell_angle_gamma 90
_cell_formula_units_Z 2
_cell_length_a 20.474(5)
_cell_length_b 34.090(9)
_cell_length_c 38.801(10)
_cell_measurement_reflns_used 9171
_cell_measurement_temperature 193.00
_cell_measurement_theta_max 51.81
_cell_measurement_theta_min 2.432
_cell_volume 26148(12)
_computing_cell_refinement 'SAINT V8.40B (?, 2016)'
_computing_data_reduction 'SAINT V8.40B (?, 2016)'
_computing_molecular_graphics 'Olex2 1.5 (Dolomanov et al., 2009)'
_computing_publication_material 'Olex2 1.5 (Dolomanov et al., 2009)'
_computing_structure_refinement 'XL  (Sheldrick, 2008)'
_computing_structure_solution 'SHELXT 2018/2 (Sheldrick, 2018)'
_diffrn_ambient_temperature 193.00
_diffrn_measured_fraction_theta_full 0.992
_diffrn_measured_fraction_theta_max 0.979
_diffrn_measurement_device_type 'Bruker APEX-II CCD'
_diffrn_measurement_method '\f and \w scans'
_diffrn_radiation_type GaK\a
_diffrn_radiation_wavelength 1.34139
_diffrn_reflns_av_R_equivalents 0.0699
_diffrn_reflns_av_unetI/netI 0.0776
_diffrn_reflns_Laue_measured_fraction_full 0.992
_diffrn_reflns_Laue_measured_fraction_max 0.979
_diffrn_reflns_limit_h_max 24
_diffrn_reflns_limit_h_min -24
_diffrn_reflns_limit_k_max 41
_diffrn_reflns_limit_k_min -41
_diffrn_reflns_limit_l_max 45
_diffrn_reflns_limit_l_min -46
_diffrn_reflns_number 137431
_diffrn_reflns_point_group_measured_fraction_full 0.992
_diffrn_reflns_point_group_measured_fraction_max 0.979
_diffrn_reflns_theta_full 53.594
_diffrn_reflns_theta_max 54.409
_diffrn_reflns_theta_min 2.248
_diffrn_source_current 2.86
_diffrn_source_power 0.19931339999999997
_diffrn_source_voltage 69.69
_diffrn_standards_number 0
_exptl_absorpt_coefficient_mu 3.256
_exptl_absorpt_correction_T_max 0.7506
_exptl_absorpt_correction_T_min 0.5048
_exptl_absorpt_correction_type multi-scan
_exptl_absorpt_process_details
;
SADABS-2016/2 (Bruker,2016/2) was used for absorption correction.
wR2(int) was 0.1297 before and 0.0975 after correction.
The Ratio of minimum to maximum transmission is 0.6725.
The \l/2 correction factor is Not present.
;
_exptl_crystal_colour 'metallic dark black'
_exptl_crystal_colour_lustre metallic
_exptl_crystal_colour_modifier dark
_exptl_crystal_colour_primary black
_exptl_crystal_density_diffrn 1.219
_exptl_crystal_description block
_exptl_crystal_F_000 9676
_exptl_crystal_size_max 0.23
_exptl_crystal_size_mid 0.22
_exptl_crystal_size_min 0.2
_refine_diff_density_max 1.383
_refine_diff_density_min -1.370
_refine_diff_density_rms 0.083
_refine_ls_extinction_method none
_refine_ls_goodness_of_fit_ref 1.146
_refine_ls_hydrogen_treatment constr
_refine_ls_matrix_type full
_refine_ls_number_parameters 1793
_refine_ls_number_reflns 47779
_refine_ls_number_restraints 5532
_refine_ls_restrained_S_all 1.188
_refine_ls_R_factor_all 0.1552
_refine_ls_R_factor_gt 0.1024
_refine_ls_shift/su_max 0.002
_refine_ls_shift/su_mean 0.000
_refine_ls_structure_factor_coef Fsqd
_refine_ls_weighting_details 'w=1/[\s^2^(Fo^2^)+(0.0100P)^2^+70.0000P] where P=(Fo^2^+2Fc^2^)/3'
_refine_ls_weighting_scheme calc
_refine_ls_wR_factor_gt 0.2124
_refine_ls_wR_factor_ref 0.2336
_reflns_Friedel_coverage 0.000
_reflns_number_gt 21753
_reflns_number_total 47779
_reflns_threshold_expression 'I > 2\s(I)'
_cod_data_source_file d2sc00437b2.cif
_cod_data_source_block p21c_CCDC1
_cod_original_cell_volume 26149(11)
_cod_database_code 1566755
_shelx_shelxl_version_number 2018/3
_shelx_space_group_comment
;
The symmetry employed for this shelxl refinement is uniquely defined
by the following loop, which should always be used as a source of
symmetry information in preference to the above space-group names.
They are only intended as comments.
;
_shelx_estimated_absorpt_t_max 0.562
_shelx_estimated_absorpt_t_min 0.521
_olex2_refinement_description
;
1. Fixed Uiso
 At 1.2 times of:
  All C(H) groups
 At 1.5 times of:
  All C(H,H,H) groups
2. Restrained distances
 C164-C166 = C164-C162 = C162-C168
 1.39 with sigma of 0.02
 C167-C120
 2.65 with sigma of 0.02
 C17-C77
 2.65 with sigma of 0.02
 C159-C118 = C163-C116 = C21-C124 = C167-C122 = C141-C120
 1.53 with sigma of 0.02
 C167-C124
 2.65 with sigma of 0.02
 C162-C98
 2.39 with sigma of 0.02
 C123-C117 = C137-C113 = C39-C57 = C63-C115 = C61-C29 = C171-C77 = C17-C153 =
 C65-C19 = C35-C151 = C85-C75
 1.53 with sigma of 0.02
 C164-C100
 2.39 with sigma of 0.02
 C17-C19
 2.65 with sigma of 0.02
 C168-C164
 2.39 with sigma of 0.02
 C162-C166
 2.39 with sigma of 0.02
 C157-C101
 2.65 with sigma of 0.02
 C69-C51
 2.65 with sigma of 0.02
 C169-C13
 2.65 with sigma of 0.02
 C71-C67
 2.65 with sigma of 0.02
 C139-C25
 2.65 with sigma of 0.02
 C2-C67 = C71-C133 = C143-C33 = C81-C131 = C5-C135 = C161-C51 = C69-C101 =
 C157-C25 = C139-C13 = C169-C103
 1.53 with sigma of 0.02
 C161-C103
 2.65 with sigma of 0.02
 C143-C133
 2.65 with sigma of 0.02
 C71-C33
 2.65 with sigma of 0.02
 C143-C131
 2.65 with sigma of 0.02
 C161-C101
 2.65 with sigma of 0.02
 C81-C33
 2.65 with sigma of 0.02
 C69-C25
 2.65 with sigma of 0.02
 C81-C135
 2.65 with sigma of 0.02
 C157-C13
 2.65 with sigma of 0.02
 C5-C131
 2.65 with sigma of 0.02
 C139-C103
 2.65 with sigma of 0.02
 C5-C67
 2.65 with sigma of 0.02
 C169-C51
 2.65 with sigma of 0.02
 C2-C135
 2.65 with sigma of 0.02
 C2-C133
 2.65 with sigma of 0.02
 C171-C75
 2.65 with sigma of 0.02
 C35-C19
 2.65 with sigma of 0.02
 C137-C117
 2.65 with sigma of 0.02
 C65-C153
 2.65 with sigma of 0.02
 C39-C113
 2.65 with sigma of 0.02
 C85-C151
 2.65 with sigma of 0.02
 C39-C115
 2.65 with sigma of 0.02
 C137-C57
 2.65 with sigma of 0.02
 C63-C57
 2.65 with sigma of 0.02
 C171-C153
 2.65 with sigma of 0.02
 C63-C29
 2.65 with sigma of 0.02
 C61-C115
 2.65 with sigma of 0.02
 C65-C151
 2.65 with sigma of 0.02
 C61-C117
 2.65 with sigma of 0.02
 C35-C75
 2.65 with sigma of 0.02
 C123-C29
 2.65 with sigma of 0.02
 C85-C77
 2.65 with sigma of 0.02
 C123-C113
 2.65 with sigma of 0.02
 C117-C137
 2.65 with sigma of 0.02
 C83-C73
 2.65 with sigma of 0.02
 C165-C73
 2.65 with sigma of 0.02
 C141-C118
 2.65 with sigma of 0.02
 C79-C147
 2.65 with sigma of 0.02
 C41-C147
 2.65 with sigma of 0.02
 C159-C116
 2.65 with sigma of 0.02
 C165-C149
 2.65 with sigma of 0.02
 C163-C124
 2.65 with sigma of 0.02
 C41-C145
 2.65 with sigma of 0.02
 C122-C21
 2.65 with sigma of 0.02
 C83-C37
 2.65 with sigma of 0.02
 C83-C147 = C41-C73 = C79-C37 = C155-C149
 1.53 with sigma of 0.02
 C165-C145
 1.53 with sigma of 0.02
 C163-C118
 2.65 with sigma of 0.02
 C21-C116
 2.65 with sigma of 0.02
 C79-C149
 2.65 with sigma of 0.02
 C141-C122
 2.65 with sigma of 0.02
 C155-C37
 2.65 with sigma of 0.02
 C159-C120
 2.65 with sigma of 0.02
 C155-C145
 2.65 with sigma of 0.02
 C127-C55
 2.65 with sigma of 0.02
 C125-C27
 2.65 with sigma of 0.02
 C31-C109
 2.65 with sigma of 0.02
 C129-C53
 2.65 with sigma of 0.02
 C31-C107
 2.65 with sigma of 0.02
 C9-C107
 2.65 with sigma of 0.02
 C127-C27
 2.65 with sigma of 0.02
 C125-C53
 2.65 with sigma of 0.02
 C129-C109
 2.65 with sigma of 0.02
 C129-C55 = C127-C109 = C27-C31 = C125-C107 = C9-C53
 1.53 with sigma of 0.02
 C9-C55
 2.65 with sigma of 0.02
 O9-C43 = O19-C173
 1.43 with sigma of 0.02
 C173_$1-Rh3
 3.3 with sigma of 0.02
 C173_$1-Rh3_$1
 3.2 with sigma of 0.02
 H12J-H17G_$1
 2 with sigma of 0.02
3. Rigid bond restraints
 All non-hydrogen atoms
 with sigma for 1-2 distances of 0.01 and sigma for 1-3 distances of 0.01
4. Uiso/Uaniso restraints and constraints
All non-hydrogen atoms have similar U: within 2A with sigma of 0.01 and sigma
for terminal atoms of 0.02 within 2A
All non-hydrogen atoms restrained to be isotropic: with sigma of 0.01 and sigma
for terminal atoms of 0.02
5. Rigid body (RIGU) restrains
 All non-hydrogen atoms
 with sigma for 1-2 distances of 0.004 and sigma for 1-3 distances of 0.004
6.a Me refined with riding coordinates:
 C17(H17A,H17B,H17C), C167(H16G,H16H,H16I), C173(H17G,H17H,H17I)
6.b Aromatic/amide H refined with riding coordinates:
 C1(H1), C4(H4), C8(H8), C10(H10), C16(H16), C18(H18), C22(H22), C24(H24),
 C30(H30), C32(H32), C34(H34), C38(H38), C40(H40), C42(H42), C44(H44), C48(H48),
  C50(H50), C70(H70), C72(H72), C76(H76), C78(H78), C82(H82), C92(H92),
 C94(H94), C104(H104), C114(H114), C132(H132), C136(H136), C138(H138),
 C146(H146), C148(H148), C152(H152), C154(H154), C160(H160), C162(H162),
 C164(H164), C87(H87), C45(H45), C23(H23), C3(H3), C97(H97), C49(H49), C99(H99),
  C111(H111), C7(H7), C59(H59), C119(H119), C15(H15)
6.c Fitted pentagon refined as free rotating group:
 C116(C118,C120,C122,C124), C25(C101,C51,C103,C13), C53(C107,C27,C109,C55),
 C113(C57,C115,C29,C117), C131(C33,C133,C67,C135), C145(C73,C147,C37,C149),
 C75(C151,C19,C153,C77)
6.d Fitted hexagon refined as free rotating group:
 N4(C1,C4,C6,C8,C10), N12(C16,C18,C20,C22,C24), N2(C32,C34,C36,C38,C40),
 N9(C42,C44,C46,C48,C50), C68(C70,C72,C74,C76,C78), C82(C84,C86,C88,C90,C92),
 C94(C96,C98,C100,C102,C104), C144(C146,C148,C150,C152,C154)
6.e Idealised Me refined as rotating group:
 C61(H61A,H61B,H61C), C123(H12A,H12B,H12C), C31(H31A,H31B,H31C), C125(H12D,
 H12E,H12F), C63(H63A,H63B,H63C), C127(H12G,H12H,H12I), C2(H2A,H2B,H2C),
 C129(H12J,H12K,H12L), C65(H65A,H65B,H65C), C137(H13A,H13B,H13C), C69(H69A,H69B,
 H69C), C139(H13D,H13E,H13F), C35(H35A,H35B,H35C), C141(H14A,H14B,H14C),
 C71(H71A,H71B,H71C), C143(H14D,H14E,H14F), C9(H9A,H9B,H9C), C155(H15A,H15B,
 H15C), C39(H39A,H39B,H39C), C157(H15G,H15H,H15I), C79(H79A,H79B,H79C),
 C159(H15D,H15E,H15F), C5(H5A,H5B,H5C), C161(H16J,H16K,H16L), C81(H81A,H81B,
 H81C), C163(H16A,H16B,H16C), C41(H41A,H41B,H41C), C165(H16D,H16E,H16F),
 C83(H83A,H83B,H83C), C21(H21A,H21B,H21C), C169(H16M,H16N,H16O), C85(H85A,H85B,
 H85C), C171(H17D,H17E,H17F), C43(H43A,H43B,H43C)
;
_smtbx_masks_special_details
;
A solvent mask was calculated and 2548 electrons were 
found in a volume of 14290\%A^3^ in 1 void per unit cell. 
This is consistent with the presence of 
9[CF3SO3] per Asymmetric Unit 
which account for 2628 electrons 
per unit cell.
;
_smtbx_masks_void_probe_radius 1.2
_smtbx_masks_void_truncation_radius 1.2
_olex2_submission_special_instructions 'No special instructions were received'

loop_
_space_group_symop_operation_xyz
'x, y, z'
'-x, y+1/2, -z+1/2'
'-x, -y, -z'
'x, -y-1/2, z-1/2'

loop_
_atom_site_label
_atom_site_type_symbol
_atom_site_fract_x
_atom_site_fract_y
_atom_site_fract_z
_atom_site_U_iso_or_equiv
_atom_site_adp_type
_atom_site_occupancy
_atom_site_site_symmetry_order
_atom_site_calc_flag
_atom_site_refinement_flags_posn
_atom_site_refinement_flags_adp
_atom_site_refinement_flags_occupancy
_atom_site_disorder_assembly
_atom_site_disorder_group
Rh1 Rh 1.10813(3) -0.28401(2) -0.07461(2) 0.0895(2) Uani 1 1 d . U . . .
Rh4 Rh 1.84409(4) -0.10349(2) -0.19489(2) 0.1133(3) Uani 1 1 d . U . . .
Rh6 Rh 1.31838(4) -0.03567(2) -0.31060(2) 0.1142(3) Uani 1 1 d . U . . .
Rh7 Rh 1.03265(4) 0.18855(2) -0.16903(2) 0.1170(3) Uani 1 1 d . U . . .
Rh2 Rh 1.54482(6) 0.21131(3) -0.21344(2) 0.1583(4) Uani 1 1 d . U . . .
Rh5 Rh 1.59988(5) -0.33201(3) -0.03356(3) 0.1475(4) Uani 1 1 d . U . . .
Rh3 Rh 1.53146(6) -0.02924(3) -0.02029(4) 0.1929(6) Uani 1 1 d D U . . .
O1 O 1.1297(3) -0.25203(15) -0.02620(13) 0.0924(14) Uani 1 1 d . U . . .
O4 O 1.2112(3) -0.29520(16) -0.05335(14) 0.0993(14) Uani 1 1 d . U . . .
O6 O 1.6314(3) -0.16345(19) -0.21267(17) 0.123(2) Uani 1 1 d . U . . .
O8 O 1.1176(3) 0.17233(19) -0.18716(16) 0.1155(16) Uani 1 1 d . U . . .
O10 O 1.7467(3) -0.12684(17) -0.20620(15) 0.1099(15) Uani 1 1 d . U . . .
O12 O 1.3563(3) 0.09327(17) -0.26970(17) 0.1101(18) Uani 1 1 d . U . . .
O14 O 1.0232(3) 0.1291(2) -0.17161(17) 0.1263(17) Uani 1 1 d . U . . .
N1 N 1.2344(3) -0.27826(19) -0.02020(17) 0.0909(15) Uani 1 1 d . U . . .
O16 O 1.8463(3) -0.13770(17) -0.14908(15) 0.1068(15) Uani 1 1 d . U . . .
O18 O 1.3354(3) -0.3079(2) -0.01457(18) 0.129(2) Uani 1 1 d . U . . .
O20 O 1.3480(3) 0.02044(17) -0.29077(17) 0.1155(16) Uani 1 1 d . U . . .
O5 O 1.2563(3) -0.02572(18) -0.27422(17) 0.1186(17) Uani 1 1 d . U . . .
N4 N 1.1381(3) -0.23199(14) -0.09524(14) 0.1022(17) Uani 1 1 d G U . . .
C1 C 1.1109(3) -0.19649(17) -0.08811(15) 0.109(2) Uani 1 1 d G U . . .
H1 H 1.079450 -0.195943 -0.073927 0.131 Uiso 1 1 calc R U . . .
C4 C 1.1297(3) -0.16180(13) -0.10174(17) 0.120(2) Uani 1 1 d G U . . .
H4 H 1.111074 -0.137540 -0.096868 0.144 Uiso 1 1 calc R U . . .
C6 C 1.1757(3) -0.16260(15) -0.12249(17) 0.126(2) Uani 1 1 d G U . . .
C8 C 1.2029(3) -0.1981(2) -0.12962(17) 0.129(2) Uani 1 1 d G U . . .
H8 H 1.234404 -0.198651 -0.143805 0.155 Uiso 1 1 calc R U . . .
C10 C 1.1842(3) -0.23279(15) -0.11599(16) 0.120(2) Uani 1 1 d G U . . .
H10 H 1.202780 -0.257055 -0.120866 0.143 Uiso 1 1 calc R U . . .
N6 N 1.7390(4) -0.1513(2) -0.1794(2) 0.0994(16) Uani 1 1 d . U . . .
O11 O 1.5942(4) -0.2948(2) -0.07787(18) 0.1296(18) Uani 1 1 d . U . . .
O3 O 1.4427(3) -0.23264(19) 0.16090(17) 0.129(2) Uani 1 1 d . U . . .
O13 O 1.8036(4) -0.2625(2) -0.0138(2) 0.140(2) Uani 1 1 d . U . . .
C12 C 1.2999(5) -0.2869(3) -0.0008(2) 0.0978(19) Uani 1 1 d . U . . .
C14 C 1.6762(5) -0.1700(3) -0.1857(2) 0.1002(19) Uani 1 1 d . U . . .
N8 N 1.0730(4) 0.1126(2) -0.1861(2) 0.1131(17) Uani 1 1 d . U . . .
N10 N 1.3043(4) 0.0350(2) -0.2728(2) 0.1068(17) Uani 1 1 d . U . . .
N12 N 1.8024(3) -0.05885(14) -0.16954(16) 0.1157(19) Uani 1 1 d G U . . .
C16 C 1.7453(3) -0.03844(18) -0.18807(12) 0.116(2) Uani 1 1 d G U . . .
H16 H 1.723352 -0.045440 -0.211985 0.139 Uiso 1 1 calc R U . . .
C18 C 1.7202(3) -0.00780(17) -0.17162(17) 0.116(2) Uani 1 1 d G U . . .
H18 H 1.681186 0.006143 -0.184287 0.139 Uiso 1 1 calc R U . . .
C20 C 1.7523(3) 0.00243(15) -0.13664(17) 0.120(2) Uani 1 1 d G U . . .
C22 C 1.8095(3) -0.01797(19) -0.11810(13) 0.122(2) Uani 1 1 d G U . . .
H22 H 1.831440 -0.010974 -0.094193 0.147 Uiso 1 1 calc R U . . .
C24 C 1.8345(3) -0.04861(17) -0.13456(16) 0.120(2) Uani 1 1 d G U . . .
H24 H 1.873608 -0.062557 -0.121890 0.144 Uiso 1 1 calc R U . . .
N3 N 1.3434(5) -0.1994(2) 0.1504(2) 0.1140(18) Uani 1 1 d . U . . .
C26 C 1.2630(5) 0.0908(3) -0.2450(2) 0.0977(18) Uani 1 1 d . U . . .
C28 C 1.2150(5) 0.0651(3) -0.2362(2) 0.1005(18) Uani 1 1 d . U . . .
C30 C 1.2645(4) 0.1295(3) -0.2363(2) 0.098(2) Uani 1 1 d . U . . .
H30 H 1.297455 0.146224 -0.241850 0.117 Uiso 1 1 calc R U . . .
N7 N 1.6993(5) -0.2771(2) -0.0457(2) 0.1186(19) Uani 1 1 d . U . . .
O7 O 1.2462(4) -0.1630(2) 0.14269(18) 0.142(2) Uani 1 1 d . U . . .
N2 N 1.9052(3) -0.17926(18) 0.11762(12) 0.119(2) Uani 1 1 d G U . . .
C32 C 1.9285(3) -0.15544(18) 0.09427(17) 0.126(2) Uani 1 1 d G U . . .
H32 H 1.971282 -0.142931 0.102014 0.151 Uiso 1 1 calc R U . . .
C34 C 1.8891(4) -0.14992(18) 0.05957(15) 0.129(3) Uani 1 1 d G U . . .
H34 H 1.905038 -0.133638 0.043609 0.154 Uiso 1 1 calc R U . . .
C36 C 1.8265(3) -0.1682(2) 0.04824(13) 0.124(2) Uani 1 1 d G U . . .
C38 C 1.8033(3) -0.19204(19) 0.07160(18) 0.134(3) Uani 1 1 d G U . . .
H38 H 1.760497 -0.204543 0.063848 0.160 Uiso 1 1 calc R U . . .
C40 C 1.8426(3) -0.19756(17) 0.10629(16) 0.128(3) Uani 1 1 d G U . . .
H40 H 1.826741 -0.213837 0.122253 0.153 Uiso 1 1 calc R U . . .
N9 N 1.5008(3) 0.16174(17) -0.19696(15) 0.122(2) Uani 1 1 d G U . . .
C42 C 1.4499(3) 0.16577(15) -0.17947(15) 0.126(2) Uani 1 1 d G U . . .
H42 H 1.438195 0.191054 -0.172712 0.151 Uiso 1 1 calc R U . . .
C44 C 1.4163(3) 0.1328(2) -0.17186(15) 0.126(2) Uani 1 1 d G U . . .
H44 H 1.381492 0.135550 -0.159900 0.152 Uiso 1 1 calc R U . . .
C46 C 1.4334(3) 0.09579(17) -0.18174(17) 0.130(2) Uani 1 1 d G U . . .
C48 C 1.4843(4) 0.09176(15) -0.19924(17) 0.132(2) Uani 1 1 d G U . . .
H48 H 1.496036 0.066476 -0.205993 0.158 Uiso 1 1 calc R U . . .
C50 C 1.5180(3) 0.1247(2) -0.20685(15) 0.130(2) Uani 1 1 d G U . . .
H50 H 1.552740 0.121979 -0.218806 0.156 Uiso 1 1 calc R U . . .
C52 C 1.1913(4) -0.2560(2) -0.0081(2) 0.0863(17) Uani 1 1 d . U . . .
C54 C 1.6494(6) -0.2758(3) -0.0736(3) 0.118(2) Uani 1 1 d . U . . .
O15 O 1.6922(4) -0.3035(2) -0.01918(19) 0.1383(19) Uani 1 1 d . U . . .
N5 N 1.3920(5) -0.0543(3) -0.2657(2) 0.126(2) Uani 1 1 d . U . . .
C56 C 1.7487(6) -0.1521(3) -0.0158(3) 0.124(3) Uani 1 1 d . U . . .
C58 C 1.1202(5) 0.1373(3) -0.1936(2) 0.1052(19) Uani 1 1 d . U . . .
C60 C 1.1675(5) 0.0805(3) -0.2188(2) 0.1005(18) Uani 1 1 d . U . . .
C62 C 1.3117(5) 0.0748(3) -0.2625(2) 0.1006(19) Uani 1 1 d . U . . .
O2 O 1.3640(4) -0.1872(2) 0.18581(17) 0.138(2) Uani 1 1 d . U . . .
C64 C 1.2107(5) 0.0245(3) -0.2465(2) 0.1079(19) Uani 1 1 d . U . . .
C66 C 1.7924(5) -0.1559(3) -0.1507(2) 0.0968(18) Uani 1 1 d . U . . .
C68 C 1.6256(3) -0.11632(17) -0.11518(12) 0.106(2) Uani 1 1 d G U . . .
C70 C 1.6899(3) -0.10046(15) -0.10233(16) 0.111(2) Uani 1 1 d G U . . .
H70 H 1.705740 -0.081130 -0.115822 0.134 Uiso 1 1 calc R U . . .
C72 C 1.7309(3) -0.11289(18) -0.06974(17) 0.114(2) Uani 1 1 d G U . . .
H72 H 1.774876 -0.102051 -0.060958 0.137 Uiso 1 1 calc R U . . .
C74 C 1.7077(3) -0.14117(18) -0.05000(12) 0.112(2) Uani 1 1 d G U . . .
C76 C 1.6434(3) -0.15703(15) -0.06285(16) 0.109(2) Uani 1 1 d G U . . .
H76 H 1.627529 -0.176357 -0.049361 0.130 Uiso 1 1 calc R U . . .
C78 C 1.6023(2) -0.14460(17) -0.09544(16) 0.105(2) Uani 1 1 d G U . . .
H78 H 1.558392 -0.155436 -0.104226 0.126 Uiso 1 1 calc R U . . .
C80 C 1.7832(5) -0.1829(2) -0.1238(2) 0.0949(17) Uani 1 1 d . U . . .
C82 C 1.6012(3) -0.24231(16) -0.13425(17) 0.107(2) Uani 1 1 d G U . . .
H82 H 1.559595 -0.255735 -0.136610 0.128 Uiso 1 1 calc R U . . .
C84 C 1.6544(3) -0.24800(15) -0.10406(14) 0.1030(18) Uani 1 1 d G U . . .
C86 C 1.7152(3) -0.22835(17) -0.10061(13) 0.0972(17) Uani 1 1 d G U . . .
C88 C 1.7229(2) -0.20301(15) -0.12735(16) 0.0930(17) Uani 1 1 d G U . . .
C90 C 1.6697(3) -0.19732(15) -0.15754(14) 0.1015(18) Uani 1 1 d G U . . .
C92 C 1.6088(3) -0.21697(18) -0.16099(13) 0.109(2) Uani 1 1 d G U . . .
H92 H 1.572489 -0.213074 -0.181627 0.131 Uiso 1 1 calc R U . . .
C94 C 1.1729(2) -0.21181(16) 0.03943(14) 0.098(2) Uani 1 1 d G U . . .
H94 H 1.128986 -0.205966 0.024902 0.118 Uiso 1 1 calc R U . . .
C96 C 1.2149(3) -0.23707(15) 0.02697(11) 0.0887(17) Uani 1 1 d G U . . .
C98 C 1.2792(3) -0.24563(15) 0.04822(15) 0.0944(18) Uani 1 1 d DG U . . .
C100 C 1.3015(2) -0.22893(17) 0.08193(14) 0.0982(18) Uani 1 1 d DG U . . .
C102 C 1.2594(3) -0.20367(16) 0.09438(11) 0.1014(19) Uani 1 1 d G U . . .
C104 C 1.1952(3) -0.19511(15) 0.07313(15) 0.103(2) Uani 1 1 d G U . . .
H104 H 1.166437 -0.177853 0.081649 0.124 Uiso 1 1 calc R U . . .
N11 N 1.4391(5) 0.2826(2) 0.0126(3) 0.127(2) Uani 1 1 d . U . . .
C106 C 1.1693(5) 0.1199(3) -0.2104(2) 0.1014(18) Uani 1 1 d . U . . .
C108 C 1.1190(5) 0.0558(3) -0.2104(2) 0.1077(19) Uani 1 1 d . U . . .
C110 C 1.2572(5) 0.0096(3) -0.2642(2) 0.1092(19) Uani 1 1 d . U . . .
O17 O 1.0266(4) 0.0529(2) -0.1856(2) 0.152(3) Uani 1 1 d . U . . .
C112 C 1.7696(5) -0.2325(3) -0.0679(3) 0.1033(18) Uani 1 1 d . U . . .
C114 C 1.2180(5) 0.1449(3) -0.2193(2) 0.105(2) Uani 1 1 d . U . . .
H114 H 1.218904 0.172084 -0.213732 0.126 Uiso 1 1 calc R U . . .
C116 C 1.0687(4) -0.34115(19) -0.0754(2) 0.150(2) Uani 1 1 d DG U . . .
C118 C 1.0757(4) -0.3318(2) -0.1099(2) 0.145(2) Uani 1 1 d DG U . . .
C120 C 1.0335(4) -0.2991(2) -0.12283(16) 0.137(2) Uani 1 1 d DG U . . .
C122 C 1.0005(3) -0.2882(2) -0.0963(2) 0.140(2) Uani 1 1 d DG U . . .
C124 C 1.0223(4) -0.3142(2) -0.06696(18) 0.149(2) Uani 1 1 d DG U . . .
C126 C 1.7804(6) -0.1618(3) 0.0118(3) 0.126(3) Uani 1 1 d . U . . .
C128 C 1.2796(6) -0.1861(3) 0.1329(3) 0.114(2) Uani 1 1 d . U . . .
C130 C 1.6709(6) 0.0913(3) -0.0932(3) 0.120(2) Uani 1 1 d . U . . .
C132 C 1.8331(5) -0.1871(3) -0.0922(3) 0.104(2) Uani 1 1 d . U . . .
H132 H 1.873430 -0.172230 -0.089332 0.125 Uiso 1 1 calc R U . . .
C134 C 1.3868(6) -0.2239(3) 0.1402(3) 0.113(2) Uani 1 1 d . U . . .
C136 C 1.4361(5) -0.1016(3) -0.2178(3) 0.119(2) Uani 1 1 d . U . . .
H136 H 1.429773 -0.124857 -0.205542 0.143 Uiso 1 1 calc R U . . .
C138 C 1.1610(5) 0.0023(3) -0.2368(3) 0.115(2) Uani 1 1 d . U . . .
H138 H 1.158307 -0.024997 -0.242119 0.138 Uiso 1 1 calc R U . . .
C140 C 1.0710(6) 0.0719(3) -0.1936(3) 0.118(2) Uani 1 1 d . U . . .
C142 C 1.6034(6) 0.1463(3) -0.0625(3) 0.124(2) Uani 1 1 d . U . . .
C144 C 1.3262(4) 0.00205(18) -0.16457(19) 0.129(2) Uani 1 1 d G U . . .
C146 C 1.2762(4) 0.00619(16) -0.14656(19) 0.144(3) Uani 1 1 d G U . . .
H146 H 1.266460 0.031334 -0.138570 0.173 Uiso 1 1 calc R U . . .
C148 C 1.2403(3) -0.0265(2) -0.14025(19) 0.141(3) Uani 1 1 d G U . . .
H148 H 1.206076 -0.023636 -0.127942 0.169 Uiso 1 1 calc R U . . .
C150 C 1.2545(4) -0.06325(18) -0.1519(2) 0.136(2) Uani 1 1 d G U . . .
C152 C 1.3046(4) -0.06739(16) -0.16995(19) 0.135(3) Uani 1 1 d G U . . .
H152 H 1.314292 -0.092532 -0.177943 0.162 Uiso 1 1 calc R U . . .
C154 C 1.3405(3) -0.0347(2) -0.17626(18) 0.135(3) Uani 1 1 d G U . . .
H154 H 1.374676 -0.037562 -0.188572 0.162 Uiso 1 1 calc R U . . .
C156 C 1.5651(6) 0.1740(3) -0.0467(3) 0.123(2) Uani 1 1 d . U . . .
C158 C 1.4942(6) -0.0813(3) -0.2071(3) 0.120(2) Uani 1 1 d . U . . .
C160 C 1.1162(5) 0.0179(3) -0.2202(3) 0.116(2) Uani 1 1 d . U . . .
H160 H 1.082046 0.001609 -0.215336 0.139 Uiso 1 1 calc R U . . .
C162 C 1.3855(4) -0.2799(3) 0.0569(2) 0.115(2) Uani 1 1 d D U . . .
H162 H 1.414829 -0.296977 0.048559 0.138 Uiso 1 1 calc R U . . .
C164 C 1.4055(4) -0.2639(3) 0.0916(2) 0.118(2) Uani 1 1 d D U . . .
H164 H 1.448682 -0.270241 0.106757 0.141 Uiso 1 1 calc R U . . .
C166 C 1.3638(5) -0.2397(3) 0.1035(2) 0.1046(19) Uani 1 1 d D U . . .
C168 C 1.3214(4) -0.2702(3) 0.0348(2) 0.1021(19) Uani 1 1 d D U . . .
C170 C 1.5038(6) 0.2258(3) -0.0171(3) 0.129(2) Uani 1 1 d . U . . .
C172 C 1.3625(6) 0.0337(3) -0.1713(3) 0.137(3) Uani 1 1 d . U . . .
C174 C 1.5436(6) -0.0944(3) -0.1768(3) 0.125(3) Uani 1 1 d . U . . .
C87 C 1.6140(6) 0.1086(3) -0.1119(3) 0.131(3) Uani 1 1 d . U . . .
H87 H 1.597985 0.103200 -0.136650 0.157 Uiso 1 1 calc R U . . .
C11 C 1.7580(6) -0.2590(3) -0.0416(3) 0.117(2) Uani 1 1 d . U . . .
C89 C 1.7281(5) 0.0347(3) -0.1209(3) 0.121(2) Uani 1 1 d . U . . .
C45 C 1.4137(6) 0.2716(3) -0.0209(3) 0.136(3) Uani 1 1 d . U . . .
H45 H 1.372400 0.282903 -0.034204 0.164 Uiso 1 1 calc R U . . .
C91 C 1.3975(6) 0.0625(3) -0.1752(3) 0.142(3) Uani 1 1 d . U . . .
C23 C 1.8280(5) -0.2115(3) -0.0643(3) 0.105(2) Uani 1 1 d . U . . .
H23 H 1.864026 -0.213455 -0.043209 0.126 Uiso 1 1 calc R U . . .
C93 C 1.5813(5) -0.1029(3) -0.1489(3) 0.120(2) Uani 1 1 d . U . . .
C47 C 1.7059(5) 0.0611(3) -0.1070(3) 0.119(2) Uani 1 1 d . U . . .
C95 C 1.5336(6) 0.1954(3) -0.0352(3) 0.127(3) Uani 1 1 d . U . . .
C3 C 1.5779(6) 0.1340(3) -0.0965(3) 0.134(3) Uani 1 1 d . U . . .
H3 H 1.534780 0.142957 -0.109735 0.161 Uiso 1 1 calc R U . . .
C97 C 1.5272(6) 0.2377(3) 0.0157(3) 0.141(3) Uani 1 1 d . U . . .
H97 H 1.566909 0.225539 0.029855 0.170 Uiso 1 1 calc R U . . .
C49 C 1.3816(6) -0.0877(3) -0.2487(3) 0.127(3) Uani 1 1 d . U . . .
H49 H 1.340467 -0.101826 -0.256503 0.153 Uiso 1 1 calc R U . . .
C99 C 1.7010(6) 0.1039(3) -0.0569(3) 0.138(3) Uani 1 1 d . U . . .
H99 H 1.742599 0.093425 -0.043020 0.165 Uiso 1 1 calc R U . . .
C25 C 1.3247(4) -0.0839(2) -0.3444(2) 0.154(3) Uani 1 1 d DG U . . .
C101 C 1.3497(4) -0.0487(3) -0.3558(2) 0.160(3) Uani 1 1 d DG U . . .
C51 C 1.2955(5) -0.0215(2) -0.3650(2) 0.161(3) Uani 1 1 d DG U . . .
C103 C 1.2370(4) -0.0399(2) -0.3593(2) 0.166(3) Uani 1 1 d DG U . . .
C13 C 1.2550(4) -0.0784(2) -0.3466(2) 0.161(3) Uani 1 1 d DG U . . .
C105 C 1.2232(6) -0.0985(3) -0.1438(3) 0.136(3) Uani 1 1 d . U . . .
C53 C 1.5090(4) -0.0657(3) -0.0678(3) 0.192(3) Uani 1 1 d DG U . . .
C107 C 1.5416(5) -0.0852(2) -0.0355(3) 0.187(3) Uani 1 1 d DG U . . .
C27 C 1.6060(5) -0.0675(3) -0.0219(2) 0.193(3) Uani 1 1 d DG U . . .
C109 C 1.6132(4) -0.0372(3) -0.0457(3) 0.189(3) Uani 1 1 d DG U . . .
C55 C 1.5532(5) -0.0360(3) -0.0740(2) 0.200(3) Uani 1 1 d DG U . . .
C111 C 1.4460(6) 0.2437(3) -0.0374(3) 0.139(3) Uani 1 1 d . U . . .
H111 H 1.428428 0.237232 -0.061903 0.167 Uiso 1 1 calc R U . . .
C7 C 1.6648(6) 0.1327(3) -0.0433(3) 0.138(3) Uani 1 1 d . U . . .
H7 H 1.683771 0.142893 -0.020059 0.166 Uiso 1 1 calc R U . . .
C113 C 1.9472(4) -0.0964(2) -0.19406(18) 0.152(2) Uani 1 1 d DG U . . .
C57 C 1.9235(4) -0.1329(2) -0.2101(2) 0.151(2) Uani 1 1 d DG U . . .
C115 C 1.8699(4) -0.1253(2) -0.2409(2) 0.146(2) Uani 1 1 d DG U . . .
C29 C 1.8605(4) -0.0841(2) -0.24388(19) 0.146(2) Uani 1 1 d DG U . . .
C117 C 1.9083(4) -0.06619(18) -0.2150(2) 0.148(2) Uani 1 1 d DG U . . .
C59 C 1.5040(6) -0.0491(3) -0.2250(3) 0.135(3) Uani 1 1 d . U . . .
H59 H 1.545455 -0.035122 -0.217901 0.162 Uiso 1 1 calc R U . . .
C119 C 1.4537(6) -0.0366(3) -0.2535(3) 0.135(3) Uani 1 1 d . U . . .
H119 H 1.462291 -0.013874 -0.265837 0.162 Uiso 1 1 calc R U . . .
C15 C 1.4969(6) 0.2675(3) 0.0315(3) 0.140(3) Uani 1 1 d . U . . .
H15 H 1.517470 0.276493 0.055014 0.168 Uiso 1 1 calc R U . . .
C121 C 1.1971(6) -0.1268(3) -0.1365(3) 0.134(3) Uani 1 1 d . U . . .
C61 C 1.8077(6) -0.0645(4) -0.2761(3) 0.189(4) Uani 1 1 d D U . . .
H61A H 1.764918 -0.078971 -0.280814 0.283 Uiso 1 1 calc R U . . .
H61B H 1.825154 -0.065225 -0.297309 0.283 Uiso 1 1 calc R U . . .
H61C H 1.800230 -0.037252 -0.270141 0.283 Uiso 1 1 calc R U . . .
C123 C 1.9187(7) -0.0228(3) -0.2080(4) 0.202(5) Uani 1 1 d D U . . .
H12A H 1.874799 -0.009969 -0.210991 0.303 Uiso 1 1 calc R U . . .
H12B H 1.941859 -0.011604 -0.224841 0.303 Uiso 1 1 calc R U . . .
H12C H 1.946400 -0.018718 -0.183515 0.303 Uiso 1 1 calc R U . . .
C31 C 1.6619(7) -0.0728(4) 0.0123(3) 0.240(5) Uani 1 1 d D U . . .
H31A H 1.655082 -0.054313 0.030369 0.360 Uiso 1 1 calc R U . . .
H31B H 1.705860 -0.067775 0.007477 0.360 Uiso 1 1 calc R U . . .
H31C H 1.660881 -0.099694 0.021036 0.360 Uiso 1 1 calc R U . . .
C125 C 1.5036(7) -0.1185(4) -0.0239(4) 0.234(5) Uani 1 1 d D U . . .
H12D H 1.528952 -0.127751 -0.000229 0.351 Uiso 1 1 calc R U . . .
H12E H 1.498485 -0.140116 -0.041049 0.351 Uiso 1 1 calc R U . . .
H12F H 1.458872 -0.109379 -0.022729 0.351 Uiso 1 1 calc R U . . .
C63 C 1.8272(7) -0.1548(4) -0.2660(3) 0.199(5) Uani 1 1 d D U . . .
H63A H 1.834301 -0.180918 -0.255152 0.299 Uiso 1 1 calc R U . . .
H63B H 1.840281 -0.154912 -0.288533 0.299 Uiso 1 1 calc R U . . .
H63C H 1.779414 -0.147569 -0.270476 0.299 Uiso 1 1 calc R U . . .
C127 C 1.6713(6) -0.0112(4) -0.0462(4) 0.217(5) Uani 1 1 d D U . . .
H12G H 1.656422 0.016191 -0.047841 0.326 Uiso 1 1 calc R U . . .
H12H H 1.688395 -0.017768 -0.066807 0.326 Uiso 1 1 calc R U . . .
H12I H 1.707245 -0.015029 -0.024180 0.326 Uiso 1 1 calc R U . . .
C2 C 0.9080(6) 0.2061(4) -0.1318(3) 0.205(5) Uani 1 1 d D U . . .
H2A H 0.924781 0.222803 -0.110781 0.307 Uiso 1 1 calc R U . . .
H2B H 0.916104 0.178510 -0.124902 0.307 Uiso 1 1 calc R U . . .
H2C H 0.859353 0.210453 -0.141497 0.307 Uiso 1 1 calc R U . . .
C129 C 1.5425(9) -0.0088(5) -0.1063(4) 0.259(6) Uani 1 1 d D U . . .
H12J H 1.574211 0.013256 -0.100611 0.388 Uiso 1 1 calc DR U . . .
H12K H 1.495987 0.001234 -0.112464 0.388 Uiso 1 1 calc R U . . .
H12L H 1.550293 -0.023340 -0.126672 0.388 Uiso 1 1 calc R U . . .
C65 C 1.4809(6) -0.3645(4) 0.0013(4) 0.203(5) Uani 1 1 d D U . . .
H65A H 1.502972 -0.354110 0.025062 0.304 Uiso 1 1 calc R U . . .
H65B H 1.455326 -0.388164 0.003799 0.304 Uiso 1 1 calc R U . . .
H65C H 1.449998 -0.344704 -0.012286 0.304 Uiso 1 1 calc R U . . .
C131 C 0.9718(5) 0.2182(3) -0.21418(19) 0.177(3) Uani 1 1 d DG U . . .
C33 C 1.0118(4) 0.2468(2) -0.1916(2) 0.168(3) Uani 1 1 d DG U . . .
C133 C 0.9953(4) 0.2457(2) -0.1582(2) 0.163(3) Uani 1 1 d DG U . . .
C67 C 0.9452(4) 0.2163(3) -0.1602(2) 0.164(3) Uani 1 1 d DG U . . .
C135 C 0.9307(4) 0.1994(2) -0.1948(2) 0.176(3) Uani 1 1 d DG U . . .
C17 C 1.6360(7) -0.3817(4) 0.0384(3) 0.209(5) Uani 1 1 d D U . . .
H17A H 1.684819 -0.386199 0.043195 0.314 Uiso 1 1 calc R U . . .
H17B H 1.627879 -0.356556 0.048837 0.314 Uiso 1 1 calc R U . . .
H17C H 1.615370 -0.402889 0.048959 0.314 Uiso 1 1 calc R U . . .
C137 C 2.0049(6) -0.0912(4) -0.1598(3) 0.214(5) Uani 1 1 d D U . . .
H13A H 1.994238 -0.069247 -0.145859 0.321 Uiso 1 1 calc R U . . .
H13B H 2.047259 -0.085796 -0.166145 0.321 Uiso 1 1 calc R U . . .
H13C H 2.009707 -0.115281 -0.145534 0.321 Uiso 1 1 calc R U . . .
C69 C 1.4192(6) -0.0435(4) -0.3608(4) 0.218(5) Uani 1 1 d D U . . .
H69A H 1.437827 -0.018411 -0.350432 0.328 Uiso 1 1 calc R U . . .
H69B H 1.416986 -0.043852 -0.386290 0.328 Uiso 1 1 calc R U . . .
H69C H 1.448322 -0.064958 -0.348785 0.328 Uiso 1 1 calc R U . . .
C139 C 1.2149(7) -0.1079(4) -0.3295(4) 0.218(5) Uani 1 1 d D U . . .
H13D H 1.221233 -0.101379 -0.304213 0.327 Uiso 1 1 calc R U . . .
H13E H 1.231322 -0.134561 -0.331546 0.327 Uiso 1 1 calc R U . . .
H13F H 1.166669 -0.106357 -0.341859 0.327 Uiso 1 1 calc R U . . .
C35 C 1.4612(6) -0.3686(4) -0.0856(4) 0.233(5) Uani 1 1 d D U . . .
H35A H 1.439473 -0.344993 -0.079283 0.350 Uiso 1 1 calc R U . . .
H35B H 1.429874 -0.390764 -0.088352 0.350 Uiso 1 1 calc R U . . .
H35C H 1.473403 -0.364118 -0.108089 0.350 Uiso 1 1 calc R U . . .
C141 C 1.0242(7) -0.2801(4) -0.1591(3) 0.214(5) Uani 1 1 d D U . . .
H14A H 1.034867 -0.252093 -0.155999 0.322 Uiso 1 1 calc R U . . .
H14B H 0.977250 -0.283390 -0.173038 0.322 Uiso 1 1 calc R U . . .
H14C H 1.054564 -0.292574 -0.171608 0.322 Uiso 1 1 calc R U . . .
C71 C 1.0234(7) 0.2725(4) -0.1267(3) 0.219(5) Uani 1 1 d D U . . .
H71A H 1.013969 0.299875 -0.134149 0.328 Uiso 1 1 calc R U . . .
H71B H 1.072386 0.268674 -0.118136 0.328 Uiso 1 1 calc R U . . .
H71C H 1.002008 0.266410 -0.107517 0.328 Uiso 1 1 calc R U . . .
C143 C 1.0666(7) 0.2733(4) -0.1993(4) 0.244(6) Uani 1 1 d D U . . .
H14D H 1.101629 0.278210 -0.177145 0.366 Uiso 1 1 calc R U . . .
H14E H 1.046441 0.298333 -0.209177 0.366 Uiso 1 1 calc R U . . .
H14F H 1.086914 0.260459 -0.216605 0.366 Uiso 1 1 calc R U . . .
C9 C 1.4430(7) -0.0736(5) -0.0954(4) 0.240(5) Uani 1 1 d D U . . .
H9A H 1.418003 -0.094265 -0.086732 0.361 Uiso 1 1 calc R U . . .
H9B H 1.452444 -0.082097 -0.117764 0.361 Uiso 1 1 calc R U . . .
H9C H 1.415713 -0.049594 -0.099670 0.361 Uiso 1 1 calc R U . . .
C145 C 1.4740(5) 0.2575(3) -0.2427(2) 0.189(3) Uani 1 1 d DG U . . .
C73 C 1.5425(5) 0.2685(2) -0.2387(2) 0.197(3) Uani 1 1 d DG U . . .
C147 C 1.5737(4) 0.2390(3) -0.2548(2) 0.196(3) Uani 1 1 d DG U . . .
C37 C 1.5245(5) 0.2098(2) -0.2687(2) 0.181(3) Uani 1 1 d DG U . . .
C149 C 1.4629(4) 0.2212(3) -0.2613(2) 0.179(3) Uani 1 1 d DG U . . .
C75 C 1.5890(5) -0.3855(3) -0.0626(2) 0.190(3) Uani 1 1 d DG U . . .
C151 C 1.5253(4) -0.3777(3) -0.0559(2) 0.184(3) Uani 1 1 d DG U . . .
C19 C 1.5350(4) -0.3747(3) -0.0184(3) 0.174(3) Uani 1 1 d DG U . . .
C153 C 1.6047(5) -0.3807(3) -0.0019(2) 0.177(3) Uani 1 1 d DG U . . .
C77 C 1.6381(4) -0.3873(3) -0.0292(3) 0.184(3) Uani 1 1 d DG U . . .
C155 C 1.4007(6) 0.1949(4) -0.2739(4) 0.237(6) Uani 1 1 d D U . . .
H15A H 1.414192 0.167377 -0.269805 0.355 Uiso 1 1 calc R U . . .
H15B H 1.380473 0.199190 -0.299431 0.355 Uiso 1 1 calc R U . . .
H15C H 1.367553 0.201347 -0.260534 0.355 Uiso 1 1 calc R U . . .
C39 C 1.9453(7) -0.1735(3) -0.1958(4) 0.205(5) Uani 1 1 d D U . . .
H39A H 1.943990 -0.175083 -0.170792 0.308 Uiso 1 1 calc R U . . .
H39B H 1.991448 -0.178518 -0.197552 0.308 Uiso 1 1 calc R U . . .
H39C H 1.914534 -0.193027 -0.209870 0.308 Uiso 1 1 calc R U . . .
C157 C 1.3621(7) -0.1222(3) -0.3360(4) 0.207(5) Uani 1 1 d D U . . .
H15G H 1.407639 -0.117280 -0.320741 0.311 Uiso 1 1 calc R U . . .
H15H H 1.365320 -0.134722 -0.358198 0.311 Uiso 1 1 calc R U . . .
H15I H 1.337618 -0.139499 -0.323476 0.311 Uiso 1 1 calc R U . . .
C79 C 1.5315(8) 0.1714(4) -0.2875(4) 0.240(5) Uani 1 1 d D U . . .
H79A H 1.556445 0.152389 -0.269976 0.361 Uiso 1 1 calc R U . . .
H79B H 1.556191 0.176045 -0.305635 0.361 Uiso 1 1 calc R U . . .
H79C H 1.486500 0.160961 -0.298934 0.361 Uiso 1 1 calc R U . . .
C159 C 1.1137(7) -0.3545(4) -0.1318(4) 0.236(6) Uani 1 1 d D U . . .
H15D H 1.137561 -0.336192 -0.143737 0.354 Uiso 1 1 calc R U . . .
H15E H 1.081671 -0.370103 -0.149808 0.354 Uiso 1 1 calc R U . . .
H15F H 1.146416 -0.371979 -0.116213 0.354 Uiso 1 1 calc R U . . .
C5 C 0.8753(7) 0.1690(4) -0.2054(4) 0.256(6) Uani 1 1 d D U . . .
H5A H 0.894895 0.143917 -0.209953 0.384 Uiso 1 1 calc R U . . .
H5B H 0.841916 0.177616 -0.227023 0.384 Uiso 1 1 calc R U . . .
H5C H 0.853185 0.165745 -0.185987 0.384 Uiso 1 1 calc R U . . .
C161 C 1.3014(8) 0.0200(3) -0.3794(4) 0.243(6) Uani 1 1 d D U . . .
H16J H 1.296080 0.039406 -0.361691 0.365 Uiso 1 1 calc R U . . .
H16K H 1.266050 0.023890 -0.401609 0.365 Uiso 1 1 calc R U . . .
H16L H 1.345951 0.023176 -0.384035 0.365 Uiso 1 1 calc R U . . .
C81 C 0.9818(9) 0.2111(5) -0.2521(3) 0.251(6) Uani 1 1 d D U . . .
H81A H 1.003622 0.185575 -0.252674 0.376 Uiso 1 1 calc R U . . .
H81B H 1.010300 0.231844 -0.257837 0.376 Uiso 1 1 calc R U . . .
H81C H 0.937655 0.211237 -0.269682 0.376 Uiso 1 1 calc R U . . .
C163 C 1.1024(8) -0.3750(3) -0.0520(4) 0.257(6) Uani 1 1 d D U . . .
H16A H 1.151209 -0.374514 -0.049727 0.385 Uiso 1 1 calc R U . . .
H16B H 1.083519 -0.399887 -0.062875 0.385 Uiso 1 1 calc R U . . .
H16C H 1.094238 -0.372587 -0.028297 0.385 Uiso 1 1 calc R U . . .
C41 C 1.5795(8) 0.3034(4) -0.2166(4) 0.258(6) Uani 1 1 d D U . . .
H41A H 1.546722 0.324039 -0.215669 0.388 Uiso 1 1 calc R U . . .
H41B H 1.613637 0.313658 -0.227826 0.388 Uiso 1 1 calc R U . . .
H41C H 1.601515 0.294540 -0.192331 0.388 Uiso 1 1 calc R U . . .
C165 C 1.4272(8) 0.2770(4) -0.2232(4) 0.246(5) Uani 1 1 d D U . . .
H16D H 1.430321 0.263362 -0.200602 0.370 Uiso 1 1 calc R U . . .
H16E H 1.380495 0.275831 -0.238050 0.370 Uiso 1 1 calc R U . . .
H16F H 1.440496 0.304520 -0.218352 0.370 Uiso 1 1 calc R U . . .
C83 C 1.6482(6) 0.2376(5) -0.2564(4) 0.250(5) Uani 1 1 d D U . . .
H83A H 1.677949 0.241544 -0.232393 0.375 Uiso 1 1 calc R U . . .
H83B H 1.656284 0.258280 -0.272288 0.375 Uiso 1 1 calc R U . . .
H83C H 1.657659 0.211951 -0.265482 0.375 Uiso 1 1 calc R U . . .
C167 C 0.9543(6) -0.2522(4) -0.1034(4) 0.221(5) Uani 1 1 d D U . . .
H16G H 0.934861 -0.247972 -0.083113 0.331 Uiso 1 1 calc R U . . .
H16H H 0.980553 -0.229039 -0.106545 0.331 Uiso 1 1 calc R U . . .
H16I H 0.917751 -0.256427 -0.125085 0.331 Uiso 1 1 calc R U . . .
C21 C 1.0039(7) -0.3121(5) -0.0308(3) 0.239(5) Uani 1 1 d D U . . .
H21A H 1.006819 -0.338418 -0.020256 0.359 Uiso 1 1 calc R U . . .
H21B H 0.957690 -0.302113 -0.034565 0.359 Uiso 1 1 calc R U . . .
H21C H 1.035480 -0.294558 -0.014590 0.359 Uiso 1 1 calc R U . . .
O9 O 1.5654(7) 0.0079(4) 0.0219(4) 0.267(4) Uani 1 1 d D U . . .
O19 O 1.4899(8) -0.0306(4) 0.0216(4) 0.261(4) Uani 1 1 d D U . . .
C169 C 1.1682(6) -0.0207(5) -0.3670(5) 0.253(6) Uani 1 1 d D U . . .
H16M H 1.148447 -0.025120 -0.346886 0.380 Uiso 1 1 calc R U . . .
H16N H 1.138690 -0.032120 -0.388705 0.380 Uiso 1 1 calc R U . . .
H16O H 1.172850 0.007534 -0.370432 0.380 Uiso 1 1 calc R U . . .
C85 C 1.6048(8) -0.3866(5) -0.0997(3) 0.256(6) Uani 1 1 d D U . . .
H85A H 1.564391 -0.395176 -0.117876 0.384 Uiso 1 1 calc R U . . .
H85B H 1.641833 -0.405083 -0.098954 0.384 Uiso 1 1 calc R U . . .
H85C H 1.617970 -0.360405 -0.105755 0.384 Uiso 1 1 calc R U . . .
C171 C 1.7097(6) -0.3998(4) -0.0258(4) 0.237(5) Uani 1 1 d D U . . .
H17D H 1.735610 -0.377492 -0.031262 0.356 Uiso 1 1 calc R U . . .
H17E H 1.710311 -0.421183 -0.042573 0.356 Uiso 1 1 calc R U . . .
H17F H 1.730089 -0.408755 -0.001382 0.356 Uiso 1 1 calc R U . . .
C43 C 1.6275(9) 0.0337(6) 0.0323(6) 0.295(7) Uani 1 1 d D U . . .
H43A H 1.667060 0.018795 0.029878 0.443 Uiso 1 1 calc R U . . .
H43B H 1.634600 0.042314 0.057052 0.443 Uiso 1 1 calc R U . . .
H43C H 1.621197 0.056639 0.016533 0.443 Uiso 1 1 calc R U . . .
C173 C 1.4941(12) -0.0562(5) 0.0539(5) 0.326(8) Uani 1 1 d D U . . .
H17G H 1.464157 -0.045724 0.067721 0.489 Uiso 1 1 calc R U . . .
H17H H 1.479999 -0.082984 0.046143 0.489 Uiso 1 1 calc R U . . .
H17I H 1.540723 -0.056592 0.068844 0.489 Uiso 1 1 calc R U . . .

loop_
_atom_site_aniso_label
_atom_site_aniso_U_11
_atom_site_aniso_U_22
_atom_site_aniso_U_33
_atom_site_aniso_U_23
_atom_site_aniso_U_13
_atom_site_aniso_U_12
Rh1 0.1024(5) 0.0863(4) 0.0762(4) -0.0022(3) 0.0167(3) -0.0155(4)
Rh4 0.1320(6) 0.1099(5) 0.1105(6) -0.0100(4) 0.0541(5) 0.0003(5)
Rh6 0.1339(6) 0.1025(5) 0.0996(5) 0.0031(4) 0.0182(5) -0.0013(5)
Rh7 0.1377(7) 0.1344(6) 0.0849(5) 0.0122(4) 0.0398(4) -0.0054(5)
Rh2 0.2027(10) 0.1565(8) 0.0861(5) 0.0268(5) -0.0153(5) -0.1040(7)
Rh5 0.1799(9) 0.1038(6) 0.1965(10) 0.0016(6) 0.1167(8) 0.0122(6)
Rh3 0.1928(10) 0.1696(9) 0.2590(13) -0.1193(9) 0.1354(10) -0.0305(8)
O1 0.096(3) 0.101(3) 0.078(3) -0.005(2) 0.017(2) -0.001(3)
O4 0.108(3) 0.108(3) 0.079(3) -0.014(3) 0.020(2) 0.000(3)
O6 0.130(5) 0.137(5) 0.094(4) -0.019(3) 0.013(3) -0.018(4)
O8 0.143(4) 0.112(3) 0.100(4) -0.004(3) 0.048(3) -0.023(3)
O10 0.127(3) 0.112(4) 0.092(3) -0.007(3) 0.033(3) -0.001(3)
O12 0.100(4) 0.104(4) 0.130(5) -0.004(3) 0.035(3) -0.010(3)
O14 0.134(4) 0.142(3) 0.116(4) -0.002(3) 0.054(3) -0.026(3)
N1 0.092(3) 0.095(4) 0.083(3) -0.004(3) 0.018(3) -0.004(3)
O16 0.106(3) 0.108(4) 0.108(3) -0.009(3) 0.030(3) -0.006(3)
O18 0.111(4) 0.141(5) 0.132(5) -0.024(4) 0.023(4) 0.017(4)
O20 0.122(4) 0.110(3) 0.120(4) -0.003(3) 0.042(3) -0.003(3)
O5 0.141(4) 0.096(3) 0.122(4) 0.002(3) 0.040(3) -0.011(3)
N4 0.115(4) 0.098(3) 0.098(4) 0.005(3) 0.035(3) -0.010(3)
C1 0.122(5) 0.102(4) 0.110(5) 0.003(4) 0.041(4) -0.006(4)
C4 0.139(5) 0.101(4) 0.125(5) 0.006(4) 0.045(4) -0.011(4)
C6 0.137(5) 0.112(4) 0.138(5) 0.010(4) 0.049(4) -0.018(4)
C8 0.146(5) 0.118(4) 0.135(5) 0.007(4) 0.057(4) -0.017(4)
C10 0.134(5) 0.111(4) 0.124(5) 0.003(4) 0.052(4) -0.006(4)
N6 0.108(3) 0.096(4) 0.097(3) -0.018(3) 0.033(3) -0.001(3)
O11 0.132(4) 0.139(4) 0.134(4) -0.014(3) 0.063(3) -0.009(3)
O3 0.126(4) 0.129(4) 0.109(4) 0.010(3) -0.009(3) -0.040(3)
O13 0.142(5) 0.131(5) 0.148(5) 0.023(4) 0.040(4) 0.011(4)
C12 0.090(4) 0.107(4) 0.092(4) 0.002(3) 0.016(3) 0.002(3)
C14 0.112(4) 0.104(4) 0.088(4) -0.024(3) 0.032(3) -0.001(3)
N8 0.125(4) 0.121(3) 0.099(4) 0.004(3) 0.040(3) -0.023(3)
N10 0.116(4) 0.101(3) 0.104(4) 0.004(3) 0.030(3) -0.009(3)
N12 0.128(4) 0.115(4) 0.109(4) -0.014(3) 0.040(3) -0.007(3)
C16 0.125(5) 0.115(5) 0.113(4) -0.018(4) 0.040(4) 0.000(4)
C18 0.127(5) 0.114(5) 0.113(4) -0.009(4) 0.040(4) -0.001(4)
C20 0.135(5) 0.116(4) 0.116(4) -0.017(4) 0.047(4) -0.005(4)
C22 0.137(5) 0.121(5) 0.112(4) -0.014(4) 0.038(4) -0.001(4)
C24 0.128(5) 0.128(5) 0.110(4) -0.013(4) 0.039(4) -0.002(4)
N3 0.121(4) 0.128(4) 0.088(3) -0.005(3) 0.020(3) -0.046(3)
C26 0.102(4) 0.102(4) 0.088(4) 0.002(3) 0.021(3) -0.016(3)
C28 0.111(4) 0.100(3) 0.087(4) 0.000(3) 0.020(3) -0.018(3)
C30 0.101(4) 0.102(4) 0.093(4) 0.001(4) 0.030(3) -0.019(4)
N7 0.124(4) 0.116(4) 0.125(4) 0.002(3) 0.051(3) 0.010(3)
O7 0.147(5) 0.170(6) 0.115(5) -0.039(4) 0.044(4) -0.030(4)
N2 0.133(4) 0.135(5) 0.098(4) 0.007(3) 0.049(3) 0.004(4)
C32 0.129(5) 0.149(5) 0.107(4) 0.020(4) 0.042(4) 0.009(4)
C34 0.139(5) 0.146(5) 0.105(4) 0.017(4) 0.040(4) 0.019(4)
C36 0.139(5) 0.129(5) 0.107(4) 0.001(4) 0.037(3) 0.027(4)
C38 0.141(5) 0.138(5) 0.121(4) 0.013(4) 0.033(4) 0.013(4)
C40 0.136(5) 0.137(5) 0.112(4) 0.004(4) 0.035(4) -0.003(4)
N9 0.128(4) 0.121(4) 0.097(4) 0.025(3) -0.010(3) -0.032(4)
C42 0.136(5) 0.123(4) 0.102(5) 0.029(4) 0.003(4) -0.032(4)
C44 0.144(5) 0.124(4) 0.099(5) 0.028(4) 0.009(4) -0.029(4)
C46 0.144(5) 0.119(4) 0.111(4) 0.030(4) 0.005(4) -0.031(4)
C48 0.135(5) 0.120(4) 0.124(5) 0.019(4) 0.003(4) -0.030(4)
C50 0.129(5) 0.131(4) 0.111(5) 0.028(4) -0.004(4) -0.027(4)
C52 0.091(3) 0.093(4) 0.075(3) 0.002(3) 0.023(3) -0.006(3)
C54 0.127(4) 0.115(4) 0.123(4) -0.008(3) 0.052(3) 0.002(4)
O15 0.141(4) 0.142(4) 0.144(4) 0.016(3) 0.057(3) 0.014(3)
N5 0.140(4) 0.127(4) 0.110(4) 0.015(3) 0.031(3) -0.007(4)
C56 0.143(5) 0.119(5) 0.105(4) -0.016(4) 0.021(4) 0.032(4)
C58 0.121(4) 0.114(4) 0.085(4) 0.002(4) 0.037(3) -0.018(3)
C60 0.110(4) 0.104(3) 0.087(4) 0.004(3) 0.025(3) -0.017(3)
C62 0.108(4) 0.096(4) 0.096(4) 0.002(3) 0.024(3) -0.013(3)
O2 0.152(5) 0.159(5) 0.096(3) -0.014(3) 0.017(3) -0.060(4)
C64 0.117(4) 0.100(4) 0.107(4) 0.005(3) 0.027(3) -0.014(3)
C66 0.105(4) 0.094(4) 0.096(4) -0.021(3) 0.036(3) 0.003(3)
C68 0.122(4) 0.111(4) 0.089(4) -0.017(3) 0.035(3) 0.024(4)
C70 0.126(4) 0.116(5) 0.096(4) -0.017(4) 0.034(4) 0.016(4)
C72 0.122(5) 0.117(5) 0.100(4) -0.019(4) 0.024(4) 0.012(4)
C74 0.125(4) 0.110(4) 0.099(4) -0.014(3) 0.027(3) 0.027(4)
C76 0.127(4) 0.101(4) 0.102(4) -0.007(4) 0.037(4) 0.030(4)
C78 0.118(4) 0.103(4) 0.096(4) -0.015(3) 0.032(3) 0.023(4)
C80 0.102(4) 0.093(4) 0.097(4) -0.020(3) 0.039(3) 0.006(3)
C82 0.112(4) 0.105(4) 0.113(4) -0.023(3) 0.046(3) -0.005(4)
C84 0.112(4) 0.104(4) 0.106(4) -0.022(3) 0.051(3) 0.006(3)
C86 0.108(4) 0.093(4) 0.101(4) -0.022(3) 0.044(3) 0.008(3)
C88 0.106(4) 0.090(4) 0.091(3) -0.028(3) 0.041(3) 0.007(3)
C90 0.113(4) 0.102(4) 0.096(4) -0.025(3) 0.038(3) 0.000(3)
C92 0.116(4) 0.114(5) 0.101(4) -0.024(3) 0.036(4) -0.004(4)
C94 0.102(4) 0.105(4) 0.088(4) -0.007(3) 0.025(3) -0.013(3)
C96 0.093(4) 0.090(4) 0.081(3) -0.003(3) 0.020(3) -0.016(3)
C98 0.095(4) 0.096(4) 0.087(3) -0.001(3) 0.015(3) -0.014(3)
C100 0.099(4) 0.106(4) 0.086(3) 0.006(3) 0.018(3) -0.022(3)
C102 0.113(4) 0.110(4) 0.084(3) 0.002(3) 0.029(3) -0.028(3)
C104 0.116(4) 0.109(4) 0.085(4) -0.007(3) 0.029(3) -0.010(4)
N11 0.142(5) 0.114(4) 0.132(5) 0.007(4) 0.051(4) 0.017(4)
C106 0.110(4) 0.107(4) 0.090(4) 0.001(3) 0.031(3) -0.020(3)
C108 0.115(4) 0.108(4) 0.102(4) 0.005(4) 0.032(3) -0.022(3)
C110 0.125(4) 0.102(4) 0.103(4) 0.003(3) 0.033(3) -0.016(3)
O17 0.154(6) 0.144(5) 0.176(6) 0.000(5) 0.075(5) -0.046(4)
C112 0.110(4) 0.101(4) 0.110(4) -0.015(3) 0.047(3) 0.013(3)
C114 0.114(5) 0.104(4) 0.100(4) -0.003(4) 0.032(4) -0.019(3)
C116 0.152(5) 0.119(4) 0.155(5) -0.005(4) -0.001(4) -0.046(4)
C118 0.139(5) 0.132(4) 0.151(5) -0.048(4) 0.015(4) -0.029(4)
C120 0.139(5) 0.135(5) 0.121(4) -0.017(4) 0.003(4) -0.040(4)
C122 0.114(4) 0.136(5) 0.157(5) -0.024(4) 0.014(4) -0.034(3)
C124 0.139(5) 0.159(5) 0.148(5) -0.016(4) 0.035(4) -0.066(4)
C126 0.147(5) 0.126(5) 0.103(4) -0.006(4) 0.031(4) 0.041(4)
C128 0.119(4) 0.122(5) 0.098(4) -0.013(4) 0.019(3) -0.037(4)
C130 0.144(5) 0.117(4) 0.108(4) -0.003(4) 0.050(4) 0.010(4)
C132 0.099(4) 0.105(4) 0.114(4) -0.009(4) 0.038(3) 0.007(4)
C134 0.116(4) 0.117(4) 0.097(4) 0.009(3) 0.009(3) -0.033(4)
C136 0.138(5) 0.122(5) 0.099(4) 0.001(4) 0.032(4) 0.015(4)
C138 0.120(5) 0.102(4) 0.121(5) 0.009(4) 0.029(4) -0.019(4)
C140 0.122(5) 0.124(4) 0.111(5) 0.005(4) 0.037(4) -0.023(4)
C142 0.150(5) 0.121(5) 0.110(4) 0.009(4) 0.050(4) 0.022(4)
C144 0.152(5) 0.112(4) 0.129(5) 0.017(4) 0.046(4) -0.021(4)
C146 0.162(5) 0.122(4) 0.156(5) 0.011(4) 0.056(4) -0.019(4)
C148 0.159(5) 0.121(4) 0.156(5) 0.004(4) 0.064(4) -0.020(4)
C150 0.158(5) 0.114(4) 0.144(5) 0.009(4) 0.055(4) -0.019(4)
C152 0.164(5) 0.112(4) 0.139(5) 0.009(4) 0.059(4) -0.023(4)
C154 0.160(5) 0.118(4) 0.136(5) 0.011(4) 0.054(4) -0.024(4)
C156 0.152(5) 0.116(5) 0.113(5) 0.019(4) 0.054(4) 0.020(4)
C158 0.134(4) 0.124(5) 0.102(4) 0.000(4) 0.028(4) 0.015(4)
C160 0.124(5) 0.109(4) 0.117(5) 0.008(4) 0.035(4) -0.022(4)
C162 0.101(4) 0.121(5) 0.112(4) -0.007(4) 0.009(4) -0.003(4)
C164 0.108(4) 0.122(5) 0.105(4) -0.002(4) -0.006(4) -0.010(4)
C166 0.104(4) 0.112(4) 0.091(4) 0.006(3) 0.012(3) -0.024(3)
C168 0.096(4) 0.103(4) 0.098(4) -0.001(3) 0.008(3) -0.005(3)
C170 0.140(5) 0.125(5) 0.131(5) 0.007(4) 0.055(4) 0.019(4)
C172 0.150(5) 0.120(4) 0.131(5) 0.034(4) 0.020(4) -0.029(4)
C174 0.139(5) 0.127(5) 0.105(4) -0.010(4) 0.023(4) 0.026(4)
C87 0.153(5) 0.129(5) 0.112(5) -0.011(4) 0.037(4) 0.015(4)
C11 0.124(4) 0.111(5) 0.121(4) 0.000(4) 0.043(4) 0.015(4)
C89 0.140(5) 0.121(5) 0.116(5) -0.010(4) 0.058(4) -0.001(4)
C45 0.146(5) 0.118(5) 0.147(5) 0.000(4) 0.042(4) 0.023(4)
C91 0.153(5) 0.127(5) 0.131(5) 0.039(4) 0.014(4) -0.029(4)
C23 0.104(4) 0.111(5) 0.107(4) -0.009(3) 0.039(4) 0.015(4)
C93 0.136(5) 0.121(5) 0.100(4) -0.010(4) 0.026(4) 0.026(4)
C47 0.142(5) 0.117(5) 0.111(5) -0.004(4) 0.057(4) 0.004(4)
C95 0.147(5) 0.124(5) 0.124(5) 0.018(4) 0.059(4) 0.021(4)
C3 0.148(5) 0.128(5) 0.123(5) 0.002(4) 0.028(4) 0.028(4)
C97 0.146(5) 0.138(5) 0.142(5) -0.004(4) 0.040(4) 0.028(4)
C49 0.140(5) 0.120(5) 0.119(5) 0.007(4) 0.027(4) 0.002(4)
C99 0.156(5) 0.135(5) 0.123(4) -0.012(4) 0.040(4) 0.031(4)
C25 0.186(5) 0.146(4) 0.127(5) -0.021(4) 0.036(4) 0.008(4)
C101 0.180(5) 0.173(5) 0.128(4) -0.022(4) 0.045(4) -0.006(4)
C51 0.202(5) 0.156(5) 0.114(4) 0.000(4) 0.025(4) -0.001(4)
C103 0.176(5) 0.176(5) 0.133(4) -0.022(4) 0.017(4) 0.012(4)
C13 0.182(5) 0.159(5) 0.136(5) -0.028(4) 0.031(4) -0.021(4)
C105 0.158(5) 0.120(4) 0.141(5) 0.013(4) 0.061(4) -0.022(4)
C53 0.209(6) 0.184(6) 0.202(5) -0.059(4) 0.088(4) 0.029(5)
C107 0.206(6) 0.168(5) 0.213(5) -0.054(4) 0.102(5) 0.032(4)
C27 0.208(5) 0.184(6) 0.207(6) -0.051(4) 0.089(4) 0.037(4)
C109 0.197(5) 0.192(6) 0.202(5) -0.050(4) 0.099(4) 0.033(4)
C55 0.220(6) 0.197(6) 0.203(5) -0.042(4) 0.093(5) 0.036(5)
C111 0.151(5) 0.131(5) 0.139(5) -0.004(4) 0.045(4) 0.019(4)
C7 0.159(5) 0.140(5) 0.116(5) -0.015(4) 0.037(4) 0.026(4)
C113 0.141(4) 0.184(5) 0.150(5) 0.001(4) 0.069(4) -0.008(4)
C57 0.155(5) 0.166(5) 0.156(5) 0.001(4) 0.083(4) 0.018(4)
C115 0.157(5) 0.161(5) 0.144(4) -0.017(4) 0.081(4) 0.002(4)
C29 0.154(5) 0.162(5) 0.144(4) 0.006(4) 0.075(4) 0.003(4)
C117 0.151(5) 0.157(4) 0.158(5) -0.004(4) 0.080(4) -0.012(4)
C59 0.139(5) 0.140(5) 0.118(5) 0.006(4) 0.019(4) -0.002(4)
C119 0.140(5) 0.141(5) 0.117(5) 0.016(4) 0.023(4) -0.005(4)
C15 0.146(5) 0.142(5) 0.137(5) -0.006(4) 0.048(4) 0.021(4)
C121 0.149(5) 0.121(4) 0.140(5) 0.012(4) 0.053(4) -0.020(4)
C61 0.196(9) 0.229(10) 0.153(7) 0.021(7) 0.064(6) 0.028(8)
C123 0.223(10) 0.162(6) 0.238(11) -0.001(7) 0.091(9) -0.047(7)
C31 0.281(9) 0.235(11) 0.208(8) -0.061(8) 0.071(7) 0.072(8)
C125 0.275(11) 0.174(7) 0.295(11) -0.026(7) 0.147(10) 0.032(7)
C63 0.221(10) 0.206(9) 0.191(9) -0.075(7) 0.090(7) -0.016(8)
C127 0.230(8) 0.231(10) 0.228(10) -0.023(9) 0.126(8) 0.010(7)
C2 0.179(9) 0.241(11) 0.220(9) 0.067(8) 0.099(7) 0.065(8)
C129 0.287(12) 0.248(11) 0.245(8) 0.003(8) 0.077(8) 0.012(10)
C65 0.190(8) 0.193(10) 0.252(10) 0.039(9) 0.106(8) -0.016(8)
C131 0.184(5) 0.187(5) 0.156(5) 0.025(4) 0.038(4) 0.031(4)
C33 0.165(5) 0.160(4) 0.184(5) 0.032(4) 0.053(5) 0.017(4)
C133 0.158(5) 0.158(5) 0.173(5) 0.013(4) 0.043(4) 0.023(4)
C67 0.154(5) 0.171(5) 0.174(5) 0.024(4) 0.053(4) 0.027(4)
C135 0.163(4) 0.178(5) 0.181(5) 0.011(5) 0.032(4) 0.005(4)
C17 0.212(10) 0.171(9) 0.235(6) 0.041(8) 0.040(7) 0.003(9)
C137 0.150(7) 0.299(12) 0.194(9) -0.011(8) 0.046(6) -0.016(8)
C69 0.210(8) 0.287(11) 0.180(9) -0.059(9) 0.089(8) -0.043(8)
C139 0.234(10) 0.212(9) 0.204(10) -0.045(7) 0.050(8) -0.095(8)
C35 0.226(8) 0.209(11) 0.254(9) 0.020(9) 0.045(7) -0.046(8)
C141 0.229(11) 0.254(10) 0.123(6) 0.018(7) -0.019(6) -0.078(9)
C71 0.227(11) 0.197(9) 0.222(9) -0.040(7) 0.039(9) 0.028(8)
C143 0.233(10) 0.215(9) 0.292(12) 0.120(9) 0.083(8) -0.011(7)
C9 0.246(9) 0.263(11) 0.216(9) -0.075(9) 0.067(7) 0.019(8)
C145 0.225(5) 0.180(5) 0.151(6) 0.058(4) 0.030(5) -0.027(4)
C73 0.239(6) 0.167(5) 0.168(6) 0.049(4) 0.026(5) -0.062(5)
C147 0.223(5) 0.203(6) 0.159(5) 0.052(4) 0.045(5) -0.059(5)
C37 0.233(5) 0.179(5) 0.120(4) 0.038(4) 0.026(5) -0.045(5)
C149 0.211(5) 0.174(5) 0.131(5) 0.064(4) 0.009(4) -0.047(4)
C75 0.216(5) 0.147(5) 0.221(5) -0.015(5) 0.080(4) -0.009(5)
C151 0.197(5) 0.147(5) 0.217(5) 0.012(5) 0.069(4) -0.017(4)
C19 0.187(5) 0.137(5) 0.213(5) 0.018(5) 0.076(4) -0.015(4)
C153 0.191(5) 0.135(5) 0.215(5) 0.017(4) 0.071(4) -0.007(5)
C77 0.190(5) 0.136(4) 0.236(5) 0.006(5) 0.077(4) 0.006(5)
C155 0.223(8) 0.254(10) 0.180(10) 0.075(8) -0.043(7) -0.080(8)
C39 0.219(10) 0.189(7) 0.227(10) 0.027(7) 0.094(8) 0.060(7)
C157 0.267(10) 0.162(7) 0.182(10) -0.035(7) 0.040(9) 0.045(7)
C79 0.334(12) 0.217(9) 0.156(8) 0.017(7) 0.039(9) -0.010(9)
C159 0.226(11) 0.240(10) 0.237(10) -0.124(8) 0.052(8) 0.000(8)
C5 0.207(8) 0.228(11) 0.304(12) -0.015(9) 0.013(9) -0.039(8)
C161 0.331(12) 0.205(8) 0.165(9) 0.060(8) 0.014(9) -0.017(8)
C81 0.329(13) 0.279(12) 0.140(6) 0.047(7) 0.052(7) 0.075(11)
C163 0.278(11) 0.143(7) 0.283(11) 0.053(8) -0.044(10) -0.052(7)
C41 0.344(12) 0.178(7) 0.227(11) 0.036(7) 0.028(10) -0.107(8)
C165 0.297(10) 0.256(10) 0.181(10) 0.062(8) 0.053(8) 0.025(8)
C83 0.251(8) 0.322(12) 0.187(10) 0.065(9) 0.075(8) -0.054(8)
C167 0.147(8) 0.219(9) 0.281(12) -0.018(8) 0.029(8) 0.021(7)
C21 0.228(10) 0.314(12) 0.204(8) -0.017(8) 0.107(8) -0.123(9)
O9 0.257(8) 0.265(7) 0.289(7) -0.153(6) 0.089(6) 0.015(5)
O19 0.311(8) 0.262(8) 0.265(7) -0.046(6) 0.174(7) 0.051(6)
C169 0.193(7) 0.293(11) 0.244(11) -0.018(10) 0.005(8) 0.061(8)
C85 0.309(12) 0.237(11) 0.248(7) -0.075(8) 0.118(8) 0.001(10)
C171 0.208(8) 0.187(10) 0.331(12) 0.013(10) 0.095(7) 0.040(8)
C43 0.275(12) 0.273(12) 0.324(13) -0.147(10) 0.054(11) -0.008(9)
C173 0.386(14) 0.311(14) 0.322(12) 0.016(10) 0.167(11) 0.046(12)

loop_
_atom_type_symbol
_atom_type_description
_atom_type_scat_dispersion_real
_atom_type_scat_dispersion_imag
_atom_type_scat_source
C C 0.0137 0.0067 'International Tables Vol C Tables 4.2.6.8 and 6.1.1.4'
F F 0.0583 0.0400 'International Tables Vol C Tables 4.2.6.8 and 6.1.1.4'
H H 0.0000 0.0000 'International Tables Vol C Tables 4.2.6.8 and 6.1.1.4'
N N 0.0241 0.0134 'International Tables Vol C Tables 4.2.6.8 and 6.1.1.4'
O O 0.0389 0.0241 'International Tables Vol C Tables 4.2.6.8 and 6.1.1.4'
Rh Rh -0.0161 2.8414 'International Tables Vol C Tables 4.2.6.8 and 6.1.1.4'
S S 0.2925 0.4295 'International Tables Vol C Tables 4.2.6.8 and 6.1.1.4'

loop_
_geom_angle_atom_site_label_1
_geom_angle_atom_site_label_2
_geom_angle_atom_site_label_3
_geom_angle
_geom_angle_site_symmetry_1
_geom_angle_site_symmetry_3
_geom_angle_publ_flag
O1 Rh1 C118 157.9(3) . . ?
O1 Rh1 C120 146.5(3) . . ?
O1 Rh1 C122 109.7(2) . . ?
O1 Rh1 C124 96.6(2) . . ?
O4 Rh1 O1 77.7(2) . . ?
O4 Rh1 N4 86.5(2) . . ?
O4 Rh1 C116 100.4(2) . . ?
O4 Rh1 C118 103.2(2) . . ?
O4 Rh1 C120 135.7(3) . . ?
O4 Rh1 C122 165.7(2) . . ?
O4 Rh1 C124 130.0(3) . . ?
N4 Rh1 O1 83.6(2) . . ?
N4 Rh1 C116 157.5(3) . . ?
N4 Rh1 C118 118.4(3) . . ?
N4 Rh1 C120 94.7(2) . . ?
N4 Rh1 C122 106.2(3) . . ?
N4 Rh1 C124 142.8(3) . . ?
C116 Rh1 O1 118.7(3) . . ?
C116 Rh1 C118 39.27(11) . . ?
C116 Rh1 C120 65.40(13) . . ?
C116 Rh1 C122 65.37(13) . . ?
C116 Rh1 C124 39.24(11) . . ?
C118 Rh1 C120 38.87(11) . . ?
C118 Rh1 C122 65.12(13) . . ?
C118 Rh1 C124 65.56(13) . . ?
C120 Rh1 C122 38.61(11) . . ?
C124 Rh1 C120 65.10(13) . . ?
C124 Rh1 C122 38.83(11) . . ?
O10 Rh4 O16 77.1(2) . . ?
O10 Rh4 N12 83.9(2) . . ?
O10 Rh4 C113 160.4(3) . . ?
O10 Rh4 C57 121.4(3) . . ?
O10 Rh4 C115 97.1(2) . . ?
O10 Rh4 C29 107.2(3) . . ?
O10 Rh4 C117 143.4(3) . . ?
O16 Rh4 C113 104.3(3) . . ?
O16 Rh4 C57 97.0(2) . . ?
O16 Rh4 C115 123.8(3) . . ?
O16 Rh4 C29 162.0(3) . . ?
N12 Rh4 O16 85.9(2) . . ?
N12 Rh4 C113 115.7(3) . . ?
N12 Rh4 C57 154.6(3) . . ?
N12 Rh4 C115 149.8(3) . . ?
N12 Rh4 C29 111.7(3) . . ?
N12 Rh4 C117 95.9(2) . . ?
C113 Rh4 C57 39.15(12) . . ?
C113 Rh4 C115 65.61(14) . . ?
C113 Rh4 C29 65.66(14) . . ?
C57 Rh4 C115 39.09(11) . . ?
C29 Rh4 C57 65.59(14) . . ?
C29 Rh4 C115 39.10(12) . . ?
C117 Rh4 O16 139.5(3) . . ?
C117 Rh4 C113 39.19(12) . . ?
C117 Rh4 C57 65.66(14) . . ?
C117 Rh4 C115 65.62(14) . . ?
C117 Rh4 C29 39.16(12) . . ?
O20 Rh6 O5 77.3(2) . . ?
O20 Rh6 C25 151.0(3) . . ?
O20 Rh6 C51 97.3(3) . . ?
O20 Rh6 C103 117.6(3) . . ?
O20 Rh6 C13 155.3(3) . . ?
O5 Rh6 C103 97.5(3) . . ?
O5 Rh6 C13 99.7(3) . . ?
N5 Rh6 O20 83.9(3) . . ?
N5 Rh6 O5 85.5(3) . . ?
N5 Rh6 C25 97.6(3) . . ?
N5 Rh6 C51 146.7(3) . . ?
N5 Rh6 C103 158.5(3) . . ?
N5 Rh6 C13 120.6(3) . . ?
C25 Rh6 O5 131.7(3) . . ?
C25 Rh6 C103 64.52(15) . . ?
C25 Rh6 C13 38.31(12) . . ?
C101 Rh6 O20 112.6(3) . . ?
C101 Rh6 O5 162.7(3) . . ?
C101 Rh6 N5 109.1(3) . . ?
C101 Rh6 C25 39.52(13) . . ?
C101 Rh6 C51 39.86(13) . . ?
C101 Rh6 C103 65.52(15) . . ?
C101 Rh6 C13 65.17(15) . . ?
C51 Rh6 O5 127.4(3) . . ?
C51 Rh6 C25 65.86(15) . . ?
C51 Rh6 C103 38.77(13) . . ?
C51 Rh6 C13 64.70(15) . . ?
C103 Rh6 C13 37.93(12) . . ?
O8 Rh7 C131 101.9(3) . . ?
O8 Rh7 C33 101.5(3) . . ?
O8 Rh7 C133 131.3(3) . . ?
O8 Rh7 C67 165.7(3) . . ?
O14 Rh7 O8 78.4(2) . . ?
O14 Rh7 N2 85.6(3) . 3_855 ?
O14 Rh7 C131 113.9(3) . . ?
O14 Rh7 C33 152.4(3) . . ?
O14 Rh7 C133 150.2(3) . . ?
O14 Rh7 C67 112.2(3) . . ?
O14 Rh7 C135 94.7(3) . . ?
N2 Rh7 O8 85.9(2) 3_855 . ?
N2 Rh7 C131 160.0(3) 3_855 . ?
N2 Rh7 C33 122.0(3) 3_855 . ?
N2 Rh7 C133 96.2(3) 3_855 . ?
N2 Rh7 C67 104.0(3) 3_855 . ?
N2 Rh7 C135 139.8(3) 3_855 . ?
C131 Rh7 C33 38.63(14) . . ?
C131 Rh7 C133 64.66(16) . . ?
C131 Rh7 C67 65.39(17) . . ?
C33 Rh7 C133 38.19(13) . . ?
C67 Rh7 C33 64.61(16) . . ?
C67 Rh7 C133 38.52(13) . . ?
C135 Rh7 O8 133.6(3) . . ?
C135 Rh7 C131 39.30(15) . . ?
C135 Rh7 C33 65.13(17) . . ?
C135 Rh7 C133 65.04(16) . . ?
C135 Rh7 C67 39.22(14) . . ?
O3 Rh2 C145 98.4(3) 3_855 . ?
O3 Rh2 C73 96.2(3) 3_855 . ?
O3 Rh2 C149 129.8(3) 3_855 . ?
N9 Rh2 O3 86.4(2) . 3_855 ?
N9 Rh2 C145 116.7(3) . . ?
N9 Rh2 C73 154.2(3) . . ?
N9 Rh2 C149 95.1(2) . . ?
O2 Rh2 O3 76.7(3) 3_855 3_855 ?
O2 Rh2 N9 85.6(2) 3_855 . ?
O2 Rh2 C145 157.1(3) 3_855 . ?
O2 Rh2 C73 120.0(3) 3_855 . ?
O2 Rh2 C147 100.4(3) 3_855 . ?
O2 Rh2 C37 115.9(3) 3_855 . ?
O2 Rh2 C149 153.4(3) 3_855 . ?
C73 Rh2 C145 37.48(13) . . ?
C73 Rh2 C149 63.65(16) . . ?
C147 Rh2 O3 126.9(3) . 3_855 ?
C147 Rh2 N9 146.7(3) . . ?
C147 Rh2 C145 64.22(16) . . ?
C147 Rh2 C73 38.93(13) . . ?
C147 Rh2 C37 39.99(15) . . ?
C147 Rh2 C149 65.30(15) . . ?
C37 Rh2 O3 160.9(3) . 3_855 ?
C37 Rh2 N9 108.0(3) . . ?
C37 Rh2 C145 64.19(15) . . ?
C37 Rh2 C73 65.33(16) . . ?
C37 Rh2 C149 38.87(13) . . ?
C149 Rh2 C145 37.46(13) . . ?
O11 Rh5 N11 83.6(3) . 3_855 ?
O11 Rh5 C75 96.1(3) . . ?
O11 Rh5 C151 102.6(3) . . ?
O11 Rh5 C19 136.0(3) . . ?
O15 Rh5 O11 77.9(3) . . ?
O15 Rh5 N11 86.1(3) . 3_855 ?
O15 Rh5 C75 120.6(3) . . ?
O15 Rh5 C151 158.8(3) . . ?
O15 Rh5 C19 146.0(3) . . ?
N11 Rh5 C75 152.8(4) 3_855 . ?
N11 Rh5 C151 115.0(4) 3_855 . ?
N11 Rh5 C19 96.4(3) 3_855 . ?
C75 Rh5 C151 38.35(14) . . ?
C75 Rh5 C19 65.00(17) . . ?
C19 Rh5 C151 38.11(14) . . ?
C153 Rh5 O11 162.8(3) . . ?
C153 Rh5 O15 108.6(3) . . ?
C153 Rh5 N11 112.2(3) . 3_855 ?
C153 Rh5 C75 66.77(17) . . ?
C153 Rh5 C151 65.41(17) . . ?
C153 Rh5 C19 39.39(14) . . ?
C77 Rh5 O11 124.2(3) . . ?
C77 Rh5 O15 96.2(3) . . ?
C77 Rh5 N11 152.0(4) . 3_855 ?
C77 Rh5 C75 39.89(15) . . ?
C77 Rh5 C151 65.72(17) . . ?
C77 Rh5 C19 66.53(17) . . ?
C77 Rh5 C153 40.70(16) . . ?
C53 Rh3 Rh3 142.5(2) . 3_855 ?
C53 Rh3 C55 37.38(13) . . ?
C107 Rh3 Rh3 149.6(3) . 3_855 ?
C107 Rh3 C53 39.41(14) . . ?
C107 Rh3 C109 66.38(15) . . ?
C107 Rh3 C55 64.72(16) . . ?
C107 Rh3 O9 141.2(5) . . ?
C107 Rh3 O9 119.1(5) . 3_855 ?
C107 Rh3 O19 162.2(5) . 3_855 ?
C107 Rh3 O19 108.1(4) . . ?
C27 Rh3 Rh3 150.2(3) . 3_855 ?
C27 Rh3 C53 66.37(15) . . ?
C27 Rh3 C107 41.10(15) . . ?
C27 Rh3 C109 39.42(14) . . ?
C27 Rh3 C55 64.72(16) . . ?
C27 Rh3 O9 108.9(5) . . ?
C27 Rh3 O9 159.8(5) . 3_855 ?
C27 Rh3 O19 119.3(5) . . ?
C27 Rh3 O19 141.8(5) . 3_855 ?
C109 Rh3 Rh3 143.3(2) . 3_855 ?
C109 Rh3 C53 63.97(16) . . ?
C109 Rh3 C55 37.39(13) . . ?
C55 Rh3 Rh3 139.6(2) . 3_855 ?
O9 Rh3 Rh3 43.7(4) . 3_855 ?
O9 Rh3 Rh3 42.4(3) 3_855 3_855 ?
O9 Rh3 C53 100.5(4) 3_855 . ?
O9 Rh3 C53 171.1(5) . . ?
O9 Rh3 C109 149.8(5) 3_855 . ?
O9 Rh3 C109 107.5(5) . . ?
O9 Rh3 C55 114.8(5) 3_855 . ?
O9 Rh3 C55 134.2(5) . . ?
O9 Rh3 O9 86.0(6) . 3_855 ?
O9 Rh3 O19 55.8(5) . 3_855 ?
O19 Rh3 Rh3 41.7(3) 3_855 3_855 ?
O19 Rh3 Rh3 43.3(4) . 3_855 ?
O19 Rh3 C53 122.9(5) 3_855 . ?
O19 Rh3 C53 128.9(5) . . ?
O19 Rh3 C109 153.9(5) . . ?
O19 Rh3 C109 107.0(4) 3_855 . ?
O19 Rh3 C55 165.2(5) . . ?
O19 Rh3 C55 99.7(4) 3_855 . ?
O19 Rh3 O9 56.0(5) . 3_855 ?
O19 Rh3 O9 58.0(4) 3_855 3_855 ?
O19 Rh3 O9 59.8(5) . . ?
O19 Rh3 O19 85.0(6) . 3_855 ?
C52 O1 Rh1 112.3(5) . . ?
N1 O4 Rh1 111.1(4) . . ?
C58 O8 Rh7 114.0(6) . . ?
N6 O10 Rh4 111.3(5) . . ?
N8 O14 Rh7 110.4(5) . . ?
O4 N1 C12 117.8(7) . . ?
C52 N1 O4 117.8(7) . . ?
C52 N1 C12 124.3(8) . . ?
C66 O16 Rh4 113.9(6) . . ?
N10 O20 Rh6 110.8(5) . . ?
C110 O5 Rh6 112.7(6) . . ?
C1 N4 Rh1 119.1(3) . . ?
C1 N4 C10 120.0 . . ?
C10 N4 Rh1 120.9(3) . . ?
N4 C1 H1 120.0 . . ?
C4 C1 N4 120.0 . . ?
C4 C1 H1 120.0 . . ?
C1 C4 H4 120.0 . . ?
C1 C4 C6 120.0 . . ?
C6 C4 H4 120.0 . . ?
C4 C6 C121 121.2(6) . . ?
C8 C6 C4 120.0 . . ?
C8 C6 C121 118.8(6) . . ?
C6 C8 H8 120.0 . . ?
C10 C8 C6 120.0 . . ?
C10 C8 H8 120.0 . . ?
N4 C10 H10 120.0 . . ?
C8 C10 N4 120.0 . . ?
C8 C10 H10 120.0 . . ?
O10 N6 C14 115.2(8) . . ?
C66 N6 O10 117.9(8) . . ?
C66 N6 C14 126.8(9) . . ?
C54 O11 Rh5 109.8(7) . . ?
C134 O3 Rh2 113.5(7) . 3_855 ?
N1 C12 C168 116.3(8) . . ?
O18 C12 N1 118.9(8) . . ?
O18 C12 C168 124.8(9) . . ?
O6 C14 N6 121.2(9) . . ?
O6 C14 C90 124.1(9) . . ?
N6 C14 C90 114.7(8) . . ?
O14 N8 C140 119.4(8) . . ?
C58 N8 O14 117.7(8) . . ?
C58 N8 C140 122.9(9) . . ?
O20 N10 C62 117.3(7) . . ?
O20 N10 C110 118.6(8) . . ?
C110 N10 C62 124.0(9) . . ?
C16 N12 Rh4 120.5(4) . . ?
C16 N12 C24 120.0 . . ?
C24 N12 Rh4 119.4(4) . . ?
N12 C16 H16 120.0 . . ?
N12 C16 C18 120.0 . . ?
C18 C16 H16 120.0 . . ?
C16 C18 H18 120.0 . . ?
C16 C18 C20 120.0 . . ?
C20 C18 H18 120.0 . . ?
C18 C20 C89 119.3(7) . . ?
C22 C20 C18 120.0 . . ?
C22 C20 C89 120.7(7) . . ?
C20 C22 H22 120.0 . . ?
C20 C22 C24 120.0 . . ?
C24 C22 H22 120.0 . . ?
N12 C24 H24 120.0 . . ?
C22 C24 N12 120.0 . . ?
C22 C24 H24 120.0 . . ?
C128 N3 O2 113.1(9) . . ?
C134 N3 O2 114.8(9) . . ?
C134 N3 C128 132.0(9) . . ?
C28 C26 C62 118.7(9) . . ?
C30 C26 C28 120.7(9) . . ?
C30 C26 C62 120.5(8) . . ?
C26 C28 C64 121.7(9) . . ?
C60 C28 C26 119.2(8) . . ?
C60 C28 C64 119.0(9) . . ?
C26 C30 H30 119.7 . . ?
C26 C30 C114 120.6(9) . . ?
C114 C30 H30 119.7 . . ?
C54 N7 O15 115.4(10) . . ?
C54 N7 C11 125.7(11) . . ?
C11 N7 O15 118.5(10) . . ?
C32 N2 Rh7 118.9(4) . 3_855 ?
C32 N2 C40 120.0 . . ?
C40 N2 Rh7 121.0(4) . 3_855 ?
N2 C32 H32 120.0 . . ?
C34 C32 N2 120.0 . . ?
C34 C32 H32 120.0 . . ?
C32 C34 H34 120.0 . . ?
C32 C34 C36 120.0 . . ?
C36 C34 H34 120.0 . . ?
C34 C36 C38 120.0 . . ?
C34 C36 C126 122.4(7) . . ?
C38 C36 C126 117.5(7) . . ?
C36 C38 H38 120.0 . . ?
C40 C38 C36 120.0 . . ?
C40 C38 H38 120.0 . . ?
N2 C40 H40 120.0 . . ?
C38 C40 N2 120.0 . . ?
C38 C40 H40 120.0 . . ?
C42 N9 Rh2 120.4(4) . . ?
C50 N9 Rh2 119.3(4) . . ?
C50 N9 C42 120.0 . . ?
N9 C42 H42 120.0 . . ?
C44 C42 N9 120.0 . . ?
C44 C42 H42 120.0 . . ?
C42 C44 H44 120.0 . . ?
C42 C44 C46 120.0 . . ?
C46 C44 H44 120.0 . . ?
C44 C46 C91 120.0(8) . . ?
C48 C46 C44 120.0 . . ?
C48 C46 C91 119.9(8) . . ?
C46 C48 H48 120.0 . . ?
C46 C48 C50 120.0 . . ?
C50 C48 H48 120.0 . . ?
N9 C50 H50 120.0 . . ?
C48 C50 N9 120.0 . . ?
C48 C50 H50 120.0 . . ?
O1 C52 N1 121.0(7) . . ?
O1 C52 C96 120.0(7) . . ?
N1 C52 C96 119.0(7) . . ?
O11 C54 N7 125.3(11) . . ?
O11 C54 C84 116.5(10) . . ?
N7 C54 C84 118.2(10) . . ?
N7 O15 Rh5 111.5(6) . . ?
C49 N5 Rh6 119.4(8) . . ?
C49 N5 C119 116.6(10) . . ?
C119 N5 Rh6 123.8(7) . . ?
C126 C56 C74 177.9(14) . . ?
O8 C58 N8 119.1(9) . . ?
O8 C58 C106 124.0(9) . . ?
N8 C58 C106 116.8(9) . . ?
C106 C60 C28 119.4(8) . . ?
C106 C60 C108 120.4(9) . . ?
C108 C60 C28 120.2(9) . . ?
O12 C62 N10 118.1(9) . . ?
O12 C62 C26 124.6(9) . . ?
N10 C62 C26 117.2(9) . . ?
N3 O2 Rh2 113.3(6) . 3_855 ?
C110 C64 C28 118.9(9) . . ?
C138 C64 C28 116.5(9) . . ?
C138 C64 C110 124.6(9) . . ?
O16 C66 N6 119.7(9) . . ?
O16 C66 C80 124.1(9) . . ?
N6 C66 C80 116.2(9) . . ?
C70 C68 C78 120.0 . . ?
C70 C68 C93 120.6(6) . . ?
C78 C68 C93 119.4(6) . . ?
C68 C70 H70 120.0 . . ?
C68 C70 C72 120.0 . . ?
C72 C70 H70 120.0 . . ?
C70 C72 H72 120.0 . . ?
C74 C72 C70 120.0 . . ?
C74 C72 H72 120.0 . . ?
C72 C74 C56 119.5(7) . . ?
C72 C74 C76 120.0 . . ?
C76 C74 C56 120.4(7) . . ?
C74 C76 H76 120.0 . . ?
C74 C76 C78 120.0 . . ?
C78 C76 H76 120.0 . . ?
C68 C78 H78 120.0 . . ?
C76 C78 C68 120.0 . . ?
C76 C78 H78 120.0 . . ?
C88 C80 C66 121.6(9) . . ?
C132 C80 C66 120.1(9) . . ?
C132 C80 C88 118.1(8) . . ?
C84 C82 H82 120.0 . . ?
C84 C82 C92 120.0 . . ?
C92 C82 H82 120.0 . . ?
C82 C84 C54 122.7(7) . . ?
C82 C84 C86 120.0 . . ?
C86 C84 C54 117.3(6) . . ?
C84 C86 C112 119.9(6) . . ?
C88 C86 C84 120.0 . . ?
C88 C86 C112 120.0(6) . . ?
C80 C88 C86 120.2(6) . . ?
C80 C88 C90 119.8(6) . . ?
C86 C88 C90 120.0 . . ?
C88 C90 C14 120.8(6) . . ?
C88 C90 C92 120.0 . . ?
C92 C90 C14 119.2(6) . . ?
C82 C92 H92 120.0 . . ?
C90 C92 C82 120.0 . . ?
C90 C92 H92 120.0 . . ?
C96 C94 H94 120.0 . . ?
C96 C94 C104 120.0 . . ?
C104 C94 H94 120.0 . . ?
C94 C96 C52 120.6(5) . . ?
C94 C96 C98 120.0 . . ?
C98 C96 C52 119.3(5) . . ?
C96 C98 C168 119.1(5) . . ?
C100 C98 C96 120.0 . . ?
C100 C98 C168 120.9(5) . . ?
C102 C100 C98 120.0 . . ?
C166 C100 C98 119.2(6) . . ?
C166 C100 C102 120.7(6) . . ?
C100 C102 C128 122.5(6) . . ?
C104 C102 C100 120.0 . . ?
C104 C102 C128 117.4(6) . . ?
C94 C104 H104 120.0 . . ?
C102 C104 C94 120.0 . . ?
C102 C104 H104 120.0 . . ?
C45 N11 Rh5 120.8(8) . 3_855 ?
C45 N11 C15 120.1(10) . . ?
C15 N11 Rh5 117.9(8) . 3_855 ?
C60 C106 C58 121.4(9) . . ?
C60 C106 C114 120.2(9) . . ?
C114 C106 C58 118.3(9) . . ?
C60 C108 C140 119.3(10) . . ?
C160 C108 C60 119.4(10) . . ?
C160 C108 C140 121.1(10) . . ?
O5 C110 N10 118.3(9) . . ?
O5 C110 C64 122.5(9) . . ?
N10 C110 C64 119.1(9) . . ?
C11 C112 C86 116.8(9) . . ?
C23 C112 C86 119.1(9) . . ?
C23 C112 C11 124.1(10) . . ?
C30 C114 C106 119.9(9) . . ?
C30 C114 H114 120.0 . . ?
C106 C114 H114 120.0 . . ?
C118 C116 Rh1 70.9(3) . . ?
C118 C116 C124 108.0 . . ?
C118 C116 C163 126.3(8) . . ?
C124 C116 Rh1 71.0(3) . . ?
C124 C116 C163 125.6(8) . . ?
C163 C116 Rh1 125.7(7) . . ?
C116 C118 Rh1 69.8(3) . . ?
C116 C118 C120 108.0 . . ?
C116 C118 C159 127.6(7) . . ?
C120 C118 Rh1 71.6(3) . . ?
C120 C118 C159 124.0(7) . . ?
C159 C118 Rh1 129.7(7) . . ?
C118 C120 Rh1 69.6(3) . . ?
C118 C120 C141 125.6(7) . . ?
C122 C120 Rh1 70.8(3) . . ?
C122 C120 C118 108.0 . . ?
C122 C120 C141 126.4(7) . . ?
C141 C120 Rh1 126.6(7) . . ?
C120 C122 Rh1 70.6(3) . . ?
C120 C122 C124 108.0 . . ?
C120 C122 C167 117.9(7) . . ?
C124 C122 Rh1 69.6(3) . . ?
C124 C122 C167 134.0(7) . . ?
C167 C122 Rh1 122.7(7) . . ?
C116 C124 Rh1 69.7(3) . . ?
C116 C124 C122 108.0 . . ?
C116 C124 C21 125.0(8) . . ?
C122 C124 Rh1 71.6(3) . . ?
C122 C124 C21 126.8(8) . . ?
C21 C124 Rh1 120.7(7) . . ?
C56 C126 C36 171.1(13) . . ?
N3 C128 C102 108.9(9) . . ?
O7 C128 N3 128.2(10) . . ?
O7 C128 C102 122.5(10) . . ?
C87 C130 C47 124.4(10) . . ?
C87 C130 C99 119.0(10) . . ?
C47 C130 C99 116.6(10) . . ?
C80 C132 H132 117.9 . . ?
C80 C132 C23 124.3(9) . . ?
C23 C132 H132 117.9 . . ?
O3 C134 N3 121.4(10) . . ?
O3 C134 C166 122.7(11) . . ?
N3 C134 C166 115.9(10) . . ?
C158 C136 H136 120.0 . . ?
C158 C136 C49 120.1(10) . . ?
C49 C136 H136 120.0 . . ?
C64 C138 H138 118.6 . . ?
C160 C138 C64 122.8(10) . . ?
C160 C138 H138 118.6 . . ?
N8 C140 C108 119.1(9) . . ?
O17 C140 N8 116.7(10) . . ?
O17 C140 C108 124.2(11) . . ?
C3 C142 C156 119.7(11) . . ?
C3 C142 C7 119.6(11) . . ?
C7 C142 C156 120.7(11) . . ?
C146 C144 C154 120.0 . . ?
C172 C144 C146 121.5(8) . . ?
C172 C144 C154 118.5(8) . . ?
C144 C146 H146 120.0 . . ?
C148 C146 C144 120.0 . . ?
C148 C146 H146 120.0 . . ?
C146 C148 H148 120.0 . . ?
C146 C148 C150 120.0 . . ?
C150 C148 H148 120.0 . . ?
C148 C150 C105 122.7(7) . . ?
C152 C150 C148 120.0 . . ?
C152 C150 C105 117.1(7) . . ?
C150 C152 H152 120.0 . . ?
C150 C152 C154 120.0 . . ?
C154 C152 H152 120.0 . . ?
C144 C154 H154 120.0 . . ?
C152 C154 C144 120.0 . . ?
C152 C154 H154 120.0 . . ?
C95 C156 C142 178.1(14) . . ?
C136 C158 C174 118.7(11) . . ?
C59 C158 C136 120.0(11) . . ?
C59 C158 C174 121.3(12) . . ?
C108 C160 C138 121.8(10) . . ?
C108 C160 H160 119.1 . . ?
C138 C160 H160 119.1 . . ?
C164 C162 H162 120.6 . . ?
C168 C162 H162 120.6 . . ?
C168 C162 C164 118.8(8) . . ?
C162 C164 H164 119.6 . . ?
C166 C164 C162 120.7(8) . . ?
C166 C164 H164 119.6 . . ?
C100 C166 C134 120.0(9) . . ?
C164 C166 C100 121.3(8) . . ?
C164 C166 C134 118.7(9) . . ?
C98 C168 C12 121.8(7) . . ?
C98 C168 C162 118.8(7) . . ?
C162 C168 C12 119.3(8) . . ?
C97 C170 C95 126.4(12) . . ?
C97 C170 C111 117.4(11) . . ?
C111 C170 C95 116.1(11) . . ?
C91 C172 C144 176.2(12) . . ?
C93 C174 C158 172.3(11) . . ?
C130 C87 H87 118.8 . . ?
C130 C87 C3 122.3(11) . . ?
C3 C87 H87 118.8 . . ?
O13 C11 N7 121.0(11) . . ?
O13 C11 C112 117.2(11) . . ?
N7 C11 C112 121.7(11) . . ?
C47 C89 C20 177.5(11) . . ?
N11 C45 H45 119.0 . . ?
N11 C45 C111 121.9(11) . . ?
C111 C45 H45 119.0 . . ?
C172 C91 C46 176.0(12) . . ?
C112 C23 C132 118.2(10) . . ?
C112 C23 H23 120.9 . . ?
C132 C23 H23 120.9 . . ?
C174 C93 C68 175.8(12) . . ?
C89 C47 C130 172.6(12) . . ?
C156 C95 C170 170.5(14) . . ?
C142 C3 C87 120.4(11) . . ?
C142 C3 H3 119.8 . . ?
C87 C3 H3 119.8 . . ?
C170 C97 H97 118.0 . . ?
C170 C97 C15 124.0(12) . . ?
C15 C97 H97 118.0 . . ?
N5 C49 C136 118.7(10) . . ?
N5 C49 H49 120.6 . . ?
C136 C49 H49 120.6 . . ?
C130 C99 H99 122.0 . . ?
C7 C99 C130 115.9(11) . . ?
C7 C99 H99 122.0 . . ?
C101 C25 Rh6 67.9(3) . . ?
C101 C25 C157 126.6(7) . . ?
C13 C25 Rh6 73.3(3) . . ?
C13 C25 C101 108.0 . . ?
C13 C25 C157 125.0(7) . . ?
C157 C25 Rh6 130.2(7) . . ?
C25 C101 Rh6 72.6(3) . . ?
C25 C101 C69 124.9(7) . . ?
C51 C101 Rh6 71.2(3) . . ?
C51 C101 C25 108.0 . . ?
C51 C101 C69 126.8(7) . . ?
C69 C101 Rh6 126.8(7) . . ?
C101 C51 Rh6 68.9(3) . . ?
C101 C51 C103 108.0 . . ?
C101 C51 C161 124.2(8) . . ?
C103 C51 Rh6 73.6(3) . . ?
C103 C51 C161 127.7(8) . . ?
C161 C51 Rh6 124.0(7) . . ?
C51 C103 Rh6 67.6(3) . . ?
C51 C103 C169 124.1(8) . . ?
C13 C103 Rh6 71.8(3) . . ?
C13 C103 C51 108.0 . . ?
C13 C103 C169 127.9(8) . . ?
C169 C103 Rh6 127.4(8) . . ?
C25 C13 Rh6 68.4(3) . . ?
C25 C13 C139 121.7(7) . . ?
C103 C13 Rh6 70.3(3) . . ?
C103 C13 C25 108.0 . . ?
C103 C13 C139 129.0(7) . . ?
C139 C13 Rh6 116.7(7) . . ?
C121 C105 C150 178.3(13) . . ?
C107 C53 Rh3 64.7(3) . . ?
C107 C53 C55 108.0 . . ?
C107 C53 C9 131.9(8) . . ?
C55 C53 Rh3 74.6(3) . . ?
C55 C53 C9 119.8(8) . . ?
C9 C53 Rh3 131.0(8) . . ?
C53 C107 Rh3 75.9(4) . . ?
C53 C107 C27 108.0 . . ?
C53 C107 C125 117.1(8) . . ?
C27 C107 Rh3 69.4(4) . . ?
C27 C107 C125 134.9(8) . . ?
C125 C107 Rh3 121.4(7) . . ?
C107 C27 Rh3 69.5(4) . . ?
C107 C27 C109 108.0 . . ?
C107 C27 C31 133.7(8) . . ?
C109 C27 Rh3 75.9(4) . . ?
C109 C27 C31 118.1(8) . . ?
C31 C27 Rh3 116.9(7) . . ?
C27 C109 Rh3 64.7(3) . . ?
C27 C109 C127 131.3(8) . . ?
C55 C109 Rh3 74.6(4) . . ?
C55 C109 C27 108.0 . . ?
C55 C109 C127 120.5(8) . . ?
C127 C109 Rh3 130.3(8) . . ?
C53 C55 Rh3 68.0(3) . . ?
C53 C55 C129 127.6(8) . . ?
C109 C55 Rh3 68.0(3) . . ?
C109 C55 C53 108.0 . . ?
C109 C55 C129 124.3(8) . . ?
C129 C55 Rh3 132.5(9) . . ?
C170 C111 C45 118.3(12) . . ?
C170 C111 H111 120.8 . . ?
C45 C111 H111 120.8 . . ?
C142 C7 C99 122.1(11) . . ?
C142 C7 H7 118.9 . . ?
C99 C7 H7 118.9 . . ?
C57 C113 Rh4 70.6(3) . . ?
C57 C113 C137 125.1(7) . . ?
C117 C113 Rh4 70.4(3) . . ?
C117 C113 C57 108.0 . . ?
C117 C113 C137 126.9(7) . . ?
C137 C113 Rh4 124.2(7) . . ?
C113 C57 Rh4 70.3(3) . . ?
C113 C57 C39 127.4(7) . . ?
C115 C57 Rh4 70.5(3) . . ?
C115 C57 C113 108.0 . . ?
C115 C57 C39 124.4(7) . . ?
C39 C57 Rh4 120.3(7) . . ?
C57 C115 Rh4 70.4(3) . . ?
C57 C115 C29 108.0 . . ?
C57 C115 C63 127.8(7) . . ?
C29 C115 Rh4 70.3(3) . . ?
C29 C115 C63 124.2(7) . . ?
C63 C115 Rh4 123.1(7) . . ?
C115 C29 Rh4 70.6(3) . . ?
C115 C29 C61 122.4(7) . . ?
C117 C29 Rh4 70.3(3) . . ?
C117 C29 C115 108.0 . . ?
C117 C29 C61 129.5(7) . . ?
C61 C29 Rh4 127.5(6) . . ?
C113 C117 Rh4 70.4(3) . . ?
C113 C117 C29 108.0 . . ?
C113 C117 C123 125.1(7) . . ?
C29 C117 Rh4 70.6(3) . . ?
C29 C117 C123 126.8(7) . . ?
C123 C117 Rh4 126.6(7) . . ?
C158 C59 H59 120.3 . . ?
C158 C59 C119 119.4(12) . . ?
C119 C59 H59 120.3 . . ?
N5 C119 C59 125.0(11) . . ?
N5 C119 H119 117.5 . . ?
C59 C119 H119 117.5 . . ?
N11 C15 C97 118.0(11) . . ?
N11 C15 H15 121.0 . . ?
C97 C15 H15 121.0 . . ?
C105 C121 C6 169.8(13) . . ?
C29 C61 H61A 109.5 . . ?
C29 C61 H61B 109.5 . . ?
C29 C61 H61C 109.5 . . ?
H61A C61 H61B 109.5 . . ?
H61A C61 H61C 109.5 . . ?
H61B C61 H61C 109.5 . . ?
C117 C123 H12A 109.5 . . ?
C117 C123 H12B 109.5 . . ?
C117 C123 H12C 109.5 . . ?
H12A C123 H12B 109.5 . . ?
H12A C123 H12C 109.5 . . ?
H12B C123 H12C 109.5 . . ?
C27 C31 H31A 109.5 . . ?
C27 C31 H31B 109.5 . . ?
C27 C31 H31C 109.5 . . ?
H31A C31 H31B 109.5 . . ?
H31A C31 H31C 109.5 . . ?
H31B C31 H31C 109.5 . . ?
C107 C125 H12D 109.5 . . ?
C107 C125 H12E 109.5 . . ?
C107 C125 H12F 109.5 . . ?
H12D C125 H12E 109.5 . . ?
H12D C125 H12F 109.5 . . ?
H12E C125 H12F 109.5 . . ?
C115 C63 H63A 109.5 . . ?
C115 C63 H63B 109.5 . . ?
C115 C63 H63C 109.5 . . ?
H63A C63 H63B 109.5 . . ?
H63A C63 H63C 109.5 . . ?
H63B C63 H63C 109.5 . . ?
C109 C127 H12G 109.5 . . ?
C109 C127 H12H 109.5 . . ?
C109 C127 H12I 109.5 . . ?
H12G C127 H12H 109.5 . . ?
H12G C127 H12I 109.5 . . ?
H12H C127 H12I 109.5 . . ?
H2A C2 H2B 109.5 . . ?
H2A C2 H2C 109.5 . . ?
H2B C2 H2C 109.5 . . ?
C67 C2 H2A 109.5 . . ?
C67 C2 H2B 109.5 . . ?
C67 C2 H2C 109.5 . . ?
C55 C129 H12J 109.5 . . ?
C55 C129 H12K 109.5 . . ?
C55 C129 H12L 109.5 . . ?
H12J C129 H12K 109.5 . . ?
H12J C129 H12L 109.5 . . ?
H12K C129 H12L 109.5 . . ?
H65A C65 H65B 109.5 . . ?
H65A C65 H65C 109.5 . . ?
H65B C65 H65C 109.5 . . ?
C19 C65 H65A 109.5 . . ?
C19 C65 H65B 109.5 . . ?
C19 C65 H65C 109.5 . . ?
C33 C131 Rh7 72.4(3) . . ?
C33 C131 C81 119.8(8) . . ?
C135 C131 Rh7 69.5(3) . . ?
C135 C131 C33 108.0 . . ?
C135 C131 C81 132.1(8) . . ?
C81 C131 Rh7 120.8(8) . . ?
C131 C33 Rh7 69.0(3) . . ?
C131 C33 C133 108.0 . . ?
C131 C33 C143 128.1(8) . . ?
C133 C33 Rh7 71.1(3) . . ?
C133 C33 C143 123.8(8) . . ?
C143 C33 Rh7 122.8(8) . . ?
C33 C133 Rh7 70.7(3) . . ?
C33 C133 C67 108.0 . . ?
C33 C133 C71 126.0(7) . . ?
C67 C133 Rh7 69.1(3) . . ?
C67 C133 C71 126.0(7) . . ?
C71 C133 Rh7 128.2(8) . . ?
C2 C67 Rh7 127.5(7) . . ?
C133 C67 Rh7 72.3(3) . . ?
C133 C67 C2 127.4(7) . . ?
C135 C67 Rh7 69.2(3) . . ?
C135 C67 C2 124.5(7) . . ?
C135 C67 C133 108.0 . . ?
C131 C135 Rh7 71.2(3) . . ?
C131 C135 C67 108.0 . . ?
C131 C135 C5 132.3(8) . . ?
C67 C135 Rh7 71.6(3) . . ?
C67 C135 C5 119.5(8) . . ?
C5 C135 Rh7 126.2(9) . . ?
H17A C17 H17B 109.5 . . ?
H17A C17 H17C 109.5 . . ?
H17B C17 H17C 109.5 . . ?
C153 C17 H17A 109.5 . . ?
C153 C17 H17B 109.5 . . ?
C153 C17 H17C 109.5 . . ?
C113 C137 H13A 109.5 . . ?
C113 C137 H13B 109.5 . . ?
C113 C137 H13C 109.5 . . ?
H13A C137 H13B 109.5 . . ?
H13A C137 H13C 109.5 . . ?
H13B C137 H13C 109.5 . . ?
C101 C69 H69A 109.5 . . ?
C101 C69 H69B 109.5 . . ?
C101 C69 H69C 109.5 . . ?
H69A C69 H69B 109.5 . . ?
H69A C69 H69C 109.5 . . ?
H69B C69 H69C 109.5 . . ?
C13 C139 H13D 109.5 . . ?
C13 C139 H13E 109.5 . . ?
C13 C139 H13F 109.5 . . ?
H13D C139 H13E 109.5 . . ?
H13D C139 H13F 109.5 . . ?
H13E C139 H13F 109.5 . . ?
H35A C35 H35B 109.5 . . ?
H35A C35 H35C 109.5 . . ?
H35B C35 H35C 109.5 . . ?
C151 C35 H35A 109.5 . . ?
C151 C35 H35B 109.5 . . ?
C151 C35 H35C 109.5 . . ?
C120 C141 H14A 109.5 . . ?
C120 C141 H14B 109.5 . . ?
C120 C141 H14C 109.5 . . ?
H14A C141 H14B 109.5 . . ?
H14A C141 H14C 109.5 . . ?
H14B C141 H14C 109.5 . . ?
C133 C71 H71A 109.5 . . ?
C133 C71 H71B 109.5 . . ?
C133 C71 H71C 109.5 . . ?
H71A C71 H71B 109.5 . . ?
H71A C71 H71C 109.5 . . ?
H71B C71 H71C 109.5 . . ?
C33 C143 H14D 109.5 . . ?
C33 C143 H14E 109.5 . . ?
C33 C143 H14F 109.5 . . ?
H14D C143 H14E 109.5 . . ?
H14D C143 H14F 109.5 . . ?
H14E C143 H14F 109.5 . . ?
C53 C9 H9A 109.5 . . ?
C53 C9 H9B 109.5 . . ?
C53 C9 H9C 109.5 . . ?
H9A C9 H9B 109.5 . . ?
H9A C9 H9C 109.5 . . ?
H9B C9 H9C 109.5 . . ?
C73 C145 Rh2 68.9(3) . . ?
C73 C145 C149 108.0 . . ?
C73 C145 C165 124.2(8) . . ?
C149 C145 Rh2 69.0(3) . . ?
C149 C145 C165 126.6(8) . . ?
C165 C145 Rh2 117.7(8) . . ?
C145 C73 Rh2 73.6(3) . . ?
C145 C73 C41 126.3(8) . . ?
C147 C73 Rh2 66.7(3) . . ?
C147 C73 C145 108.0 . . ?
C147 C73 C41 125.3(8) . . ?
C41 C73 Rh2 119.4(8) . . ?
C73 C147 Rh2 74.4(4) . . ?
C73 C147 C83 127.1(8) . . ?
C37 C147 Rh2 70.1(3) . . ?
C37 C147 C73 108.0 . . ?
C37 C147 C83 124.9(8) . . ?
C83 C147 Rh2 120.0(8) . . ?
C147 C37 Rh2 69.9(3) . . ?
C147 C37 C79 129.8(8) . . ?
C149 C37 Rh2 74.5(4) . . ?
C149 C37 C147 108.0 . . ?
C149 C37 C79 122.2(8) . . ?
C79 C37 Rh2 119.8(8) . . ?
C145 C149 Rh2 73.5(3) . . ?
C145 C149 C155 133.1(8) . . ?
C37 C149 Rh2 66.7(3) . . ?
C37 C149 C145 108.0 . . ?
C37 C149 C155 118.9(8) . . ?
C155 C149 Rh2 125.0(7) . . ?
C151 C75 Rh5 73.6(3) . . ?
C151 C75 C85 126.5(8) . . ?
C77 C75 Rh5 66.6(4) . . ?
C77 C75 C151 108.0 . . ?
C77 C75 C85 125.1(8) . . ?
C85 C75 Rh5 119.7(8) . . ?
C35 C151 Rh5 121.6(8) . . ?
C75 C151 Rh5 68.1(3) . . ?
C75 C151 C35 123.2(8) . . ?
C19 C151 Rh5 69.3(3) . . ?
C19 C151 C35 128.2(8) . . ?
C19 C151 C75 108.0 . . ?
C65 C19 Rh5 123.8(7) . . ?
C151 C19 Rh5 72.6(4) . . ?
C151 C19 C65 126.8(7) . . ?
C153 C19 Rh5 66.5(3) . . ?
C153 C19 C65 125.2(7) . . ?
C153 C19 C151 108.0 . . ?
C17 C153 Rh5 124.9(8) . . ?
C19 C153 Rh5 74.2(4) . . ?
C19 C153 C17 124.7(7) . . ?
C19 C153 C77 108.0 . . ?
C77 C153 Rh5 68.9(4) . . ?
C77 C153 C17 127.2(7) . . ?
C75 C77 Rh5 73.5(4) . . ?
C75 C77 C153 108.0 . . ?
C75 C77 C171 122.5(8) . . ?
C153 C77 Rh5 70.4(4) . . ?
C153 C77 C171 129.0(8) . . ?
C171 C77 Rh5 128.1(8) . . ?
C149 C155 H15A 109.5 . . ?
C149 C155 H15B 109.5 . . ?
C149 C155 H15C 109.5 . . ?
H15A C155 H15B 109.5 . . ?
H15A C155 H15C 109.5 . . ?
H15B C155 H15C 109.5 . . ?
C57 C39 H39A 109.5 . . ?
C57 C39 H39B 109.5 . . ?
C57 C39 H39C 109.5 . . ?
H39A C39 H39B 109.5 . . ?
H39A C39 H39C 109.5 . . ?
H39B C39 H39C 109.5 . . ?
C25 C157 H15G 109.5 . . ?
C25 C157 H15H 109.5 . . ?
C25 C157 H15I 109.5 . . ?
H15G C157 H15H 109.5 . . ?
H15G C157 H15I 109.5 . . ?
H15H C157 H15I 109.5 . . ?
C37 C79 H79A 109.5 . . ?
C37 C79 H79B 109.5 . . ?
C37 C79 H79C 109.5 . . ?
H79A C79 H79B 109.5 . . ?
H79A C79 H79C 109.5 . . ?
H79B C79 H79C 109.5 . . ?
C118 C159 H15D 109.5 . . ?
C118 C159 H15E 109.5 . . ?
C118 C159 H15F 109.5 . . ?
H15D C159 H15E 109.5 . . ?
H15D C159 H15F 109.5 . . ?
H15E C159 H15F 109.5 . . ?
C135 C5 H5A 109.5 . . ?
C135 C5 H5B 109.5 . . ?
C135 C5 H5C 109.5 . . ?
H5A C5 H5B 109.5 . . ?
H5A C5 H5C 109.5 . . ?
H5B C5 H5C 109.5 . . ?
C51 C161 H16J 109.5 . . ?
C51 C161 H16K 109.5 . . ?
C51 C161 H16L 109.5 . . ?
H16J C161 H16K 109.5 . . ?
H16J C161 H16L 109.5 . . ?
H16K C161 H16L 109.5 . . ?
C131 C81 H81A 109.5 . . ?
C131 C81 H81B 109.5 . . ?
C131 C81 H81C 109.5 . . ?
H81A C81 H81B 109.5 . . ?
H81A C81 H81C 109.5 . . ?
H81B C81 H81C 109.5 . . ?
C116 C163 H16A 109.5 . . ?
C116 C163 H16B 109.5 . . ?
C116 C163 H16C 109.5 . . ?
H16A C163 H16B 109.5 . . ?
H16A C163 H16C 109.5 . . ?
H16B C163 H16C 109.5 . . ?
C73 C41 H41A 109.5 . . ?
C73 C41 H41B 109.5 . . ?
C73 C41 H41C 109.5 . . ?
H41A C41 H41B 109.5 . . ?
H41A C41 H41C 109.5 . . ?
H41B C41 H41C 109.5 . . ?
C145 C165 H16D 109.5 . . ?
C145 C165 H16E 109.5 . . ?
C145 C165 H16F 109.5 . . ?
H16D C165 H16E 109.5 . . ?
H16D C165 H16F 109.5 . . ?
H16E C165 H16F 109.5 . . ?
C147 C83 H83A 109.5 . . ?
C147 C83 H83B 109.5 . . ?
C147 C83 H83C 109.5 . . ?
H83A C83 H83B 109.5 . . ?
H83A C83 H83C 109.5 . . ?
H83B C83 H83C 109.5 . . ?
C122 C167 H16G 109.5 . . ?
C122 C167 H16H 109.5 . . ?
C122 C167 H16I 109.5 . . ?
H16G C167 H16H 109.5 . . ?
H16G C167 H16I 109.5 . . ?
H16H C167 H16I 109.5 . . ?
C124 C21 H21A 109.5 . . ?
C124 C21 H21B 109.5 . . ?
C124 C21 H21C 109.5 . . ?
H21A C21 H21B 109.5 . . ?
H21A C21 H21C 109.5 . . ?
H21B C21 H21C 109.5 . . ?
Rh3 O9 Rh3 94.0(6) . 3_855 ?
C43 O9 Rh3 122.1(10) . 3_855 ?
C43 O9 Rh3 131.2(11) . . ?
Rh3 O19 Rh3 95.0(6) . 3_855 ?
C173 O19 Rh3 123.5(9) . 3_855 ?
C173 O19 Rh3 137.3(11) . . ?
C103 C169 H16M 109.5 . . ?
C103 C169 H16N 109.5 . . ?
C103 C169 H16O 109.5 . . ?
H16M C169 H16N 109.5 . . ?
H16M C169 H16O 109.5 . . ?
H16N C169 H16O 109.5 . . ?
C75 C85 H85A 109.5 . . ?
C75 C85 H85B 109.5 . . ?
C75 C85 H85C 109.5 . . ?
H85A C85 H85B 109.5 . . ?
H85A C85 H85C 109.5 . . ?
H85B C85 H85C 109.5 . . ?
C77 C171 H17D 109.5 . . ?
C77 C171 H17E 109.5 . . ?
C77 C171 H17F 109.5 . . ?
H17D C171 H17E 109.5 . . ?
H17D C171 H17F 109.5 . . ?
H17E C171 H17F 109.5 . . ?
O9 C43 H43A 109.5 . . ?
O9 C43 H43B 109.5 . . ?
O9 C43 H43C 109.5 . . ?
H43A C43 H43B 109.5 . . ?
H43A C43 H43C 109.5 . . ?
H43B C43 H43C 109.5 . . ?
O19 C173 H17G 109.5 . . ?
O19 C173 H17H 109.5 . . ?
O19 C173 H17I 109.5 . . ?
H17G C173 H17H 109.5 . . ?
H17G C173 H17I 109.5 . . ?
H17H C173 H17I 109.5 . . ?

loop_
_geom_bond_atom_site_label_1
_geom_bond_atom_site_label_2
_geom_bond_distance
_geom_bond_site_symmetry_2
_geom_bond_publ_flag
Rh1 O1 2.117(5) . ?
Rh1 O4 2.091(6) . ?
Rh1 N4 2.102(4) . ?
Rh1 C116 2.106(7) . ?
Rh1 C118 2.120(7) . ?
Rh1 C120 2.147(7) . ?
Rh1 C122 2.149(7) . ?
Rh1 C124 2.123(7) . ?
Rh4 O10 2.085(6) . ?
Rh4 O16 2.116(6) . ?
Rh4 N12 2.109(4) . ?
Rh4 C113 2.117(7) . ?
Rh4 C57 2.121(7) . ?
Rh4 C115 2.123(7) . ?
Rh4 C29 2.121(7) . ?
Rh4 C117 2.117(7) . ?
Rh6 O20 2.092(6) . ?
Rh6 O5 2.158(6) . ?
Rh6 N5 2.084(8) . ?
Rh6 C25 2.129(8) . ?
Rh6 C101 2.068(8) . ?
Rh6 C51 2.097(8) . ?
Rh6 C103 2.175(8) . ?
Rh6 C13 2.194(8) . ?
Rh7 O8 2.113(6) . ?
Rh7 O14 2.035(7) . ?
Rh7 N2 2.092(5) 3_855 ?
Rh7 C131 2.123(9) . ?
Rh7 C33 2.168(8) . ?
Rh7 C133 2.172(8) . ?
Rh7 C67 2.131(8) . ?
Rh7 C135 2.100(9) . ?
Rh2 O3 2.116(7) 3_855 ?
Rh2 N9 2.092(4) . ?
Rh2 O2 2.065(8) 3_855 ?
Rh2 C145 2.239(9) . ?
Rh2 C73 2.177(8) . ?
Rh2 C147 2.075(8) . ?
Rh2 C37 2.078(8) . ?
Rh2 C149 2.180(8) . ?
Rh5 O11 2.114(7) . ?
Rh5 O15 2.069(7) . ?
Rh5 N11 2.115(8) 3_855 ?
Rh5 C75 2.123(9) . ?
Rh5 C151 2.195(9) . ?
Rh5 C19 2.153(8) . ?
Rh5 C153 2.051(9) . ?
Rh5 C77 2.032(9) . ?
Rh3 Rh3 3.0277(17) 3_855 ?
Rh3 C53 2.169(9) . ?
Rh3 C107 2.023(8) . ?
Rh3 C27 2.022(9) . ?
Rh3 C109 2.169(8) . ?
Rh3 C55 2.255(9) . ?
Rh3 O9 2.045(11) . ?
Rh3 O9 2.096(13) 3_855 ?
Rh3 O19 2.023(11) . ?
Rh3 O19 2.085(12) 3_855 ?
O1 C52 1.280(9) . ?
O4 N1 1.377(7) . ?
O6 C14 1.220(10) . ?
O8 C58 1.224(10) . ?
O10 N6 1.373(8) . ?
O12 C62 1.199(9) . ?
O14 N8 1.405(9) . ?
N1 C12 1.388(10) . ?
N1 C52 1.336(9) . ?
O16 C66 1.253(10) . ?
O18 C12 1.236(10) . ?
O20 N10 1.364(8) . ?
O5 C110 1.262(10) . ?
N4 C1 1.3900 . ?
N4 C10 1.3900 . ?
C1 H1 0.9500 . ?
C1 C4 1.3900 . ?
C4 H4 0.9500 . ?
C4 C6 1.3900 . ?
C6 C8 1.3900 . ?
C6 C121 1.451(11) . ?
C8 H8 0.9500 . ?
C8 C10 1.3900 . ?
C10 H10 0.9500 . ?
N6 C14 1.399(11) . ?
N6 C66 1.352(10) . ?
O11 C54 1.277(11) . ?
O3 C134 1.250(11) . ?
O13 C11 1.235(11) . ?
C12 C168 1.453(11) . ?
C14 C90 1.467(10) . ?
N8 C58 1.369(11) . ?
N8 C140 1.416(12) . ?
N10 C62 1.410(10) . ?
N10 C110 1.400(11) . ?
N12 C16 1.3900 . ?
N12 C24 1.3900 . ?
C16 H16 0.9500 . ?
C16 C18 1.3900 . ?
C18 H18 0.9500 . ?
C18 C20 1.3900 . ?
C20 C22 1.3900 . ?
C20 C89 1.410(11) . ?
C22 H22 0.9500 . ?
C22 C24 1.3900 . ?
C24 H24 0.9500 . ?
N3 O2 1.392(9) . ?
N3 C128 1.382(13) . ?
N3 C134 1.353(12) . ?
C26 C28 1.422(11) . ?
C26 C30 1.360(11) . ?
C26 C62 1.453(12) . ?
C28 C60 1.422(12) . ?
C28 C64 1.436(11) . ?
C30 H30 0.9500 . ?
C30 C114 1.392(11) . ?
N7 C54 1.281(12) . ?
N7 O15 1.403(9) . ?
N7 C11 1.322(12) . ?
O7 C128 1.169(11) . ?
N2 C32 1.3900 . ?
N2 C40 1.3900 . ?
C32 H32 0.9500 . ?
C32 C34 1.3900 . ?
C34 H34 0.9500 . ?
C34 C36 1.3900 . ?
C36 C38 1.3900 . ?
C36 C126 1.497(11) . ?
C38 H38 0.9500 . ?
C38 C40 1.3900 . ?
C40 H40 0.9500 . ?
N9 C42 1.3900 . ?
N9 C50 1.3900 . ?
C42 H42 0.9500 . ?
C42 C44 1.3900 . ?
C44 H44 0.9500 . ?
C44 C46 1.3900 . ?
C46 C48 1.3900 . ?
C46 C91 1.412(11) . ?
C48 H48 0.9500 . ?
C48 C50 1.3900 . ?
C50 H50 0.9500 . ?
C52 C96 1.472(9) . ?
C54 C84 1.540(11) . ?
N5 C49 1.358(11) . ?
N5 C119 1.368(12) . ?
C56 C74 1.423(11) . ?
C56 C126 1.148(12) . ?
C58 C106 1.457(12) . ?
C60 C106 1.383(11) . ?
C60 C108 1.402(11) . ?
C64 C110 1.409(12) . ?
C64 C138 1.396(12) . ?
C66 C80 1.441(11) . ?
C68 C70 1.3900 . ?
C68 C78 1.3900 . ?
C68 C93 1.459(11) . ?
C70 H70 0.9500 . ?
C70 C72 1.3900 . ?
C72 H72 0.9500 . ?
C72 C74 1.3900 . ?
C74 C76 1.3900 . ?
C76 H76 0.9500 . ?
C76 C78 1.3900 . ?
C78 H78 0.9500 . ?
C80 C88 1.387(9) . ?
C80 C132 1.384(11) . ?
C82 H82 0.9500 . ?
C82 C84 1.3900 . ?
C82 C92 1.3900 . ?
C84 C86 1.3900 . ?
C86 C88 1.3900 . ?
C86 C112 1.460(10) . ?
C88 C90 1.3900 . ?
C90 C92 1.3900 . ?
C92 H92 0.9500 . ?
C94 H94 0.9500 . ?
C94 C96 1.3900 . ?
C94 C104 1.3900 . ?
C96 C98 1.3900 . ?
C98 C100 1.3900 . ?
C98 C168 1.397(10) . ?
C100 C102 1.3900 . ?
C100 C166 1.382(10) . ?
C102 C104 1.3900 . ?
C102 C128 1.563(11) . ?
C104 H104 0.9500 . ?
N11 C45 1.323(12) . ?
N11 C15 1.324(12) . ?
C106 C114 1.422(11) . ?
C108 C140 1.422(13) . ?
C108 C160 1.343(12) . ?
O17 C140 1.223(10) . ?
C112 C11 1.428(13) . ?
C112 C23 1.370(11) . ?
C114 H114 0.9500 . ?
C116 C118 1.4200 . ?
C116 C124 1.4200 . ?
C116 C163 1.519(9) . ?
C118 C120 1.4200 . ?
C118 C159 1.507(9) . ?
C120 C122 1.4200 . ?
C120 C141 1.514(9) . ?
C122 C124 1.4200 . ?
C122 C167 1.532(9) . ?
C124 C21 1.547(9) . ?
C130 C87 1.340(13) . ?
C130 C47 1.435(13) . ?
C130 C99 1.450(13) . ?
C132 H132 0.9500 . ?
C132 C23 1.391(11) . ?
C134 C166 1.478(12) . ?
C136 H136 0.9500 . ?
C136 C158 1.345(13) . ?
C136 C49 1.488(13) . ?
C138 H138 0.9500 . ?
C138 C160 1.360(12) . ?
C142 C156 1.460(13) . ?
C142 C3 1.353(13) . ?
C142 C7 1.364(13) . ?
C144 C146 1.3900 . ?
C144 C154 1.3900 . ?
C144 C172 1.371(11) . ?
C146 H146 0.9500 . ?
C146 C148 1.3900 . ?
C148 H148 0.9500 . ?
C148 C150 1.3900 . ?
C150 C152 1.3900 . ?
C150 C105 1.434(11) . ?
C152 H152 0.9500 . ?
C152 C154 1.3900 . ?
C154 H154 0.9500 . ?
C156 C95 1.140(12) . ?
C158 C174 1.408(13) . ?
C158 C59 1.341(13) . ?
C160 H160 0.9500 . ?
C162 H162 0.9500 . ?
C162 C164 1.412(10) . ?
C162 C168 1.409(9) . ?
C164 H164 0.9500 . ?
C164 C166 1.353(10) . ?
C170 C95 1.468(14) . ?
C170 C97 1.303(13) . ?
C170 C111 1.382(14) . ?
C172 C91 1.248(12) . ?
C174 C93 1.190(12) . ?
C87 H87 0.9500 . ?
C87 C3 1.370(13) . ?
C89 C47 1.197(12) . ?
C45 H45 0.9500 . ?
C45 C111 1.404(13) . ?
C23 H23 0.9500 . ?
C3 H3 0.9500 . ?
C97 H97 0.9500 . ?
C97 C15 1.411(13) . ?
C49 H49 0.9500 . ?
C99 H99 0.9500 . ?
C99 C7 1.412(13) . ?
C25 C101 1.4200 . ?
C25 C13 1.4200 . ?
C25 C157 1.505(9) . ?
C101 C51 1.4200 . ?
C101 C69 1.494(9) . ?
C51 C103 1.4200 . ?
C51 C161 1.537(9) . ?
C103 C13 1.4200 . ?
C103 C169 1.509(10) . ?
C13 C139 1.552(9) . ?
C105 C121 1.173(12) . ?
C53 C107 1.4200 . ?
C53 C55 1.4200 . ?
C53 C9 1.516(10) . ?
C107 C27 1.4200 . ?
C107 C125 1.513(10) . ?
C27 C109 1.4200 . ?
C27 C31 1.520(10) . ?
C109 C55 1.4200 . ?
C109 C127 1.485(10) . ?
C55 C129 1.529(10) . ?
C111 H111 0.9500 . ?
C7 H7 0.9500 . ?
C113 C57 1.4200 . ?
C113 C117 1.4200 . ?
C113 C137 1.541(9) . ?
C57 C115 1.4200 . ?
C57 C39 1.512(9) . ?
C115 C29 1.4200 . ?
C115 C63 1.509(9) . ?
C29 C117 1.4200 . ?
C29 C61 1.571(9) . ?
C117 C123 1.508(9) . ?
C59 H59 0.9500 . ?
C59 C119 1.370(13) . ?
C119 H119 0.9500 . ?
C15 H15 0.9500 . ?
C61 H61A 0.9800 . ?
C61 H61B 0.9800 . ?
C61 H61C 0.9800 . ?
C123 H12A 0.9800 . ?
C123 H12B 0.9800 . ?
C123 H12C 0.9800 . ?
C31 H31A 0.9800 . ?
C31 H31B 0.9800 . ?
C31 H31C 0.9800 . ?
C125 H12D 0.9800 . ?
C125 H12E 0.9800 . ?
C125 H12F 0.9800 . ?
C63 H63A 0.9800 . ?
C63 H63B 0.9800 . ?
C63 H63C 0.9800 . ?
C127 H12G 0.9800 . ?
C127 H12H 0.9800 . ?
C127 H12I 0.9800 . ?
C2 H2A 0.9800 . ?
C2 H2B 0.9800 . ?
C2 H2C 0.9800 . ?
C2 C67 1.535(9) . ?
C129 H12J 0.9800 . ?
C129 H12K 0.9800 . ?
C129 H12L 0.9800 . ?
C65 H65A 0.9800 . ?
C65 H65B 0.9800 . ?
C65 H65C 0.9800 . ?
C65 C19 1.542(9) . ?
C131 C33 1.4200 . ?
C131 C135 1.4200 . ?
C131 C81 1.556(10) . ?
C33 C133 1.4200 . ?
C33 C143 1.532(10) . ?
C133 C67 1.4200 . ?
C133 C71 1.515(9) . ?
C67 C135 1.4200 . ?
C135 C5 1.512(10) . ?
C17 H17A 0.9800 . ?
C17 H17B 0.9800 . ?
C17 H17C 0.9800 . ?
C17 C153 1.528(10) . ?
C137 H13A 0.9800 . ?
C137 H13B 0.9800 . ?
C137 H13C 0.9800 . ?
C69 H69A 0.9800 . ?
C69 H69B 0.9800 . ?
C69 H69C 0.9800 . ?
C139 H13D 0.9800 . ?
C139 H13E 0.9800 . ?
C139 H13F 0.9800 . ?
C35 H35A 0.9800 . ?
C35 H35B 0.9800 . ?
C35 H35C 0.9800 . ?
C35 C151 1.534(10) . ?
C141 H14A 0.9800 . ?
C141 H14B 0.9800 . ?
C141 H14C 0.9800 . ?
C71 H71A 0.9800 . ?
C71 H71B 0.9800 . ?
C71 H71C 0.9800 . ?
C143 H14D 0.9800 . ?
C143 H14E 0.9800 . ?
C143 H14F 0.9800 . ?
C9 H9A 0.9800 . ?
C9 H9B 0.9800 . ?
C9 H9C 0.9800 . ?
C145 C73 1.4200 . ?
C145 C149 1.4200 . ?
C145 C165 1.522(10) . ?
C73 C147 1.4200 . ?
C73 C41 1.543(10) . ?
C147 C37 1.4200 . ?
C147 C83 1.543(10) . ?
C37 C149 1.4200 . ?
C37 C79 1.523(10) . ?
C149 C155 1.531(9) . ?
C75 C151 1.4200 . ?
C75 C77 1.4200 . ?
C75 C85 1.557(10) . ?
C151 C19 1.4200 . ?
C19 C153 1.4200 . ?
C153 C77 1.4200 . ?
C77 C171 1.498(10) . ?
C155 H15A 0.9800 . ?
C155 H15B 0.9800 . ?
C155 H15C 0.9800 . ?
C39 H39A 0.9800 . ?
C39 H39B 0.9800 . ?
C39 H39C 0.9800 . ?
C157 H15G 0.9800 . ?
C157 H15H 0.9800 . ?
C157 H15I 0.9800 . ?
C79 H79A 0.9800 . ?
C79 H79B 0.9800 . ?
C79 H79C 0.9800 . ?
C159 H15D 0.9800 . ?
C159 H15E 0.9800 . ?
C159 H15F 0.9800 . ?
C5 H5A 0.9800 . ?
C5 H5B 0.9800 . ?
C5 H5C 0.9800 . ?
C161 H16J 0.9800 . ?
C161 H16K 0.9800 . ?
C161 H16L 0.9800 . ?
C81 H81A 0.9800 . ?
C81 H81B 0.9800 . ?
C81 H81C 0.9800 . ?
C163 H16A 0.9800 . ?
C163 H16B 0.9800 . ?
C163 H16C 0.9800 . ?
C41 H41A 0.9800 . ?
C41 H41B 0.9800 . ?
C41 H41C 0.9800 . ?
C165 H16D 0.9800 . ?
C165 H16E 0.9800 . ?
C165 H16F 0.9800 . ?
C83 H83A 0.9800 . ?
C83 H83B 0.9800 . ?
C83 H83C 0.9800 . ?
C167 H16G 0.9800 . ?
C167 H16H 0.9800 . ?
C167 H16I 0.9800 . ?
C21 H21A 0.9800 . ?
C21 H21B 0.9800 . ?
C21 H21C 0.9800 . ?
O9 C43 1.512(14) . ?
O19 C173 1.512(13) . ?
C169 H16M 0.9800 . ?
C169 H16N 0.9800 . ?
C169 H16O 0.9800 . ?
C85 H85A 0.9800 . ?
C85 H85B 0.9800 . ?
C85 H85C 0.9800 . ?
C171 H17D 0.9800 . ?
C171 H17E 0.9800 . ?
C171 H17F 0.9800 . ?
C43 H43A 0.9800 . ?
C43 H43B 0.9800 . ?
C43 H43C 0.9800 . ?
C173 H17G 0.9800 . ?
C173 H17H 0.9800 . ?
C173 H17I 0.9800 . ?

loop_
_geom_torsion_atom_site_label_1
_geom_torsion_atom_site_label_2
_geom_torsion_atom_site_label_3
_geom_torsion_atom_site_label_4
_geom_torsion
_geom_torsion_site_symmetry_1
_geom_torsion_site_symmetry_2
_geom_torsion_site_symmetry_3
_geom_torsion_site_symmetry_4
_geom_torsion_publ_flag
Rh1 O1 C52 N1 0.3(9) . . . . ?
Rh1 O1 C52 C96 -177.8(5) . . . . ?
Rh1 O4 N1 C12 172.6(6) . . . . ?
Rh1 O4 N1 C52 -4.4(8) . . . . ?
Rh1 N4 C1 C4 -179.5(4) . . . . ?
Rh1 N4 C10 C8 179.5(4) . . . . ?
Rh1 C116 C118 C120 -61.7(3) . . . . ?
Rh1 C116 C118 C159 125.1(9) . . . . ?
Rh1 C116 C124 C122 61.7(3) . . . . ?
Rh1 C116 C124 C21 -114.0(8) . . . . ?
Rh1 C118 C120 C122 -60.6(3) . . . . ?
Rh1 C118 C120 C141 121.0(8) . . . . ?
Rh1 C120 C122 C124 -59.8(3) . . . . ?
Rh1 C120 C122 C167 117.5(8) . . . . ?
Rh1 C122 C124 C116 -60.5(3) . . . . ?
Rh1 C122 C124 C21 115.0(9) . . . . ?
Rh4 O10 N6 C14 -176.5(5) . . . . ?
Rh4 O10 N6 C66 1.2(8) . . . . ?
Rh4 O16 C66 N6 -2.4(10) . . . . ?
Rh4 O16 C66 C80 175.9(6) . . . . ?
Rh4 N12 C16 C18 -176.9(4) . . . . ?
Rh4 N12 C24 C22 176.9(4) . . . . ?
Rh4 C113 C57 C115 60.7(3) . . . . ?
Rh4 C113 C57 C39 -113.6(9) . . . . ?
Rh4 C113 C117 C29 -60.9(3) . . . . ?
Rh4 C113 C117 C123 121.5(9) . . . . ?
Rh4 C57 C115 C29 60.6(3) . . . . ?
Rh4 C57 C115 C63 -117.2(9) . . . . ?
Rh4 C115 C29 C117 60.6(3) . . . . ?
Rh4 C115 C29 C61 -122.7(8) . . . . ?
Rh4 C29 C117 C113 60.8(3) . . . . ?
Rh4 C29 C117 C123 -121.7(9) . . . . ?
Rh6 O20 N10 C62 -170.7(6) . . . . ?
Rh6 O20 N10 C110 12.2(9) . . . . ?
Rh6 O5 C110 N10 -9.8(11) . . . . ?
Rh6 O5 C110 C64 166.9(7) . . . . ?
Rh6 N5 C49 C136 177.1(7) . . . . ?
Rh6 N5 C119 C59 -177.3(9) . . . . ?
Rh6 C25 C101 C51 -62.8(3) . . . . ?
Rh6 C25 C101 C69 123.2(9) . . . . ?
Rh6 C25 C13 C103 59.3(3) . . . . ?
Rh6 C25 C13 C139 -108.9(8) . . . . ?
Rh6 C101 C51 C103 -63.7(3) . . . . ?
Rh6 C101 C51 C161 117.6(9) . . . . ?
Rh6 C51 C103 C13 -60.7(3) . . . . ?
Rh6 C51 C103 C169 121.0(10) . . . . ?
Rh6 C103 C13 C25 -58.1(3) . . . . ?
Rh6 C103 C13 C139 108.9(9) . . . . ?
Rh7 O8 C58 N8 -5.1(11) . . . . ?
Rh7 O8 C58 C106 172.5(7) . . . . ?
Rh7 O14 N8 C58 4.0(9) . . . . ?
Rh7 O14 N8 C140 -173.5(7) . . . . ?
Rh7 N2 C32 C34 177.8(4) 3_855 . . . ?
Rh7 N2 C40 C38 -177.7(4) 3_855 . . . ?
Rh7 C131 C33 C133 -60.6(3) . . . . ?
Rh7 C131 C33 C143 115.9(10) . . . . ?
Rh7 C131 C135 C67 62.5(3) . . . . ?
Rh7 C131 C135 C5 -122.4(13) . . . . ?
Rh7 C33 C133 C67 -59.3(3) . . . . ?
Rh7 C33 C133 C71 123.8(10) . . . . ?
Rh7 C133 C67 C2 124.1(10) . . . . ?
Rh7 C133 C67 C135 -60.3(3) . . . . ?
Rh7 C67 C135 C131 -62.3(3) . . . . ?
Rh7 C67 C135 C5 121.8(10) . . . . ?
Rh2 O3 C134 N3 7.1(11) 3_855 . . . ?
Rh2 O3 C134 C166 -172.4(7) 3_855 . . . ?
Rh2 N9 C42 C44 173.5(4) . . . . ?
Rh2 N9 C50 C48 -173.5(4) . . . . ?
Rh2 C145 C73 C147 58.1(3) . . . . ?
Rh2 C145 C73 C41 -114.8(10) . . . . ?
Rh2 C145 C149 C37 -58.0(3) . . . . ?
Rh2 C145 C149 C155 122.8(10) . . . . ?
Rh2 C73 C147 C37 62.5(3) . . . . ?
Rh2 C73 C147 C83 -116.1(10) . . . . ?
Rh2 C147 C37 C149 65.3(4) . . . . ?
Rh2 C147 C37 C79 -112.5(10) . . . . ?
Rh2 C37 C149 C145 62.3(3) . . . . ?
Rh2 C37 C149 C155 -118.3(8) . . . . ?
Rh5 O11 C54 N7 -4.1(13) . . . . ?
Rh5 O11 C54 C84 178.5(5) . . . . ?
Rh5 N11 C45 C111 168.2(8) 3_855 . . . ?
Rh5 N11 C15 C97 -172.5(8) 3_855 . . . ?
Rh5 C75 C151 C35 114.3(10) . . . . ?
Rh5 C75 C151 C19 -57.9(3) . . . . ?
Rh5 C75 C77 C153 62.3(3) . . . . ?
Rh5 C75 C77 C171 -125.1(10) . . . . ?
Rh5 C151 C19 C65 119.6(10) . . . . ?
Rh5 C151 C19 C153 -57.2(3) . . . . ?
Rh5 C19 C153 C17 121.8(10) . . . . ?
Rh5 C19 C153 C77 -61.0(3) . . . . ?
Rh5 C153 C77 C75 -64.4(4) . . . . ?
Rh5 C153 C77 C171 123.7(11) . . . . ?
Rh3 C53 C107 C27 -62.4(3) . . . . ?
Rh3 C53 C107 C125 118.3(9) . . . . ?
Rh3 C53 C55 C109 56.3(3) . . . . ?
Rh3 C53 C55 C129 -127.5(11) . . . . ?
Rh3 C107 C27 C109 -66.7(4) . . . . ?
Rh3 C107 C27 C31 108.1(11) . . . . ?
Rh3 C27 C109 C55 -62.5(4) . . . . ?
Rh3 C27 C109 C127 122.5(11) . . . . ?
Rh3 C109 C55 C53 -56.3(3) . . . . ?
Rh3 C109 C55 C129 127.3(11) . . . . ?
O1 C52 C96 C94 -5.9(9) . . . . ?
O1 C52 C96 C98 171.9(5) . . . . ?
O4 N1 C12 O18 2.9(12) . . . . ?
O4 N1 C12 C168 -176.8(7) . . . . ?
O4 N1 C52 O1 2.9(11) . . . . ?
O4 N1 C52 C96 -179.1(6) . . . . ?
O6 C14 C90 C88 -179.4(7) . . . . ?
O6 C14 C90 C92 -0.9(11) . . . . ?
O8 C58 C106 C60 -176.6(9) . . . . ?
O8 C58 C106 C114 0.9(14) . . . . ?
O10 N6 C14 O6 -2.7(12) . . . . ?
O10 N6 C14 C90 177.5(6) . . . . ?
O10 N6 C66 O16 0.8(11) . . . . ?
O10 N6 C66 C80 -177.6(6) . . . . ?
O14 N8 C58 O8 0.8(13) . . . . ?
O14 N8 C58 C106 -176.9(7) . . . . ?
O14 N8 C140 C108 176.0(8) . . . . ?
O14 N8 C140 O17 -2.8(14) . . . . ?
N1 C12 C168 C98 -2.3(12) . . . . ?
N1 C12 C168 C162 175.6(8) . . . . ?
N1 C52 C96 C94 176.0(5) . . . . ?
N1 C52 C96 C98 -6.1(9) . . . . ?
O16 C66 C80 C88 -178.3(7) . . . . ?
O16 C66 C80 C132 7.0(13) . . . . ?
O18 C12 C168 C98 178.0(8) . . . . ?
O18 C12 C168 C162 -4.1(15) . . . . ?
O20 N10 C62 O12 -1.0(12) . . . . ?
O20 N10 C62 C26 177.0(7) . . . . ?
O20 N10 C110 O5 -1.5(13) . . . . ?
O20 N10 C110 C64 -178.4(8) . . . . ?
N4 C1 C4 C6 0.0 . . . . ?
C1 N4 C10 C8 0.0 . . . . ?
C1 C4 C6 C8 0.0 . . . . ?
C1 C4 C6 C121 -178.9(8) . . . . ?
C4 C6 C8 C10 0.0 . . . . ?
C4 C6 C121 C105 103(7) . . . . ?
C6 C8 C10 N4 0.0 . . . . ?
C8 C6 C121 C105 -76(7) . . . . ?
C10 N4 C1 C4 0.0 . . . . ?
N6 C14 C90 C88 0.4(9) . . . . ?
N6 C14 C90 C92 179.0(5) . . . . ?
N6 C66 C80 C88 0.0(11) . . . . ?
N6 C66 C80 C132 -174.6(7) . . . . ?
O11 C54 C84 C82 2.5(10) . . . . ?
O11 C54 C84 C86 -177.2(6) . . . . ?
O3 C134 C166 C100 180.0(8) . . . . ?
O3 C134 C166 C164 -1.5(14) . . . . ?
C12 N1 C52 O1 -173.9(7) . . . . ?
C12 N1 C52 C96 4.1(12) . . . . ?
C14 N6 C66 O16 178.3(7) . . . . ?
C14 N6 C66 C80 -0.2(12) . . . . ?
C14 C90 C92 C82 -178.6(6) . . . . ?
N8 C58 C106 C60 1.1(13) . . . . ?
N8 C58 C106 C114 178.6(8) . . . . ?
N12 C16 C18 C20 0.0 . . . . ?
C16 N12 C24 C22 0.0 . . . . ?
C16 C18 C20 C22 0.0 . . . . ?
C16 C18 C20 C89 177.2(7) . . . . ?
C18 C20 C22 C24 0.0 . . . . ?
C20 C22 C24 N12 0.0 . . . . ?
C24 N12 C16 C18 0.0 . . . . ?
N3 C134 C166 C100 0.4(12) . . . . ?
N3 C134 C166 C164 179.0(9) . . . . ?
C26 C28 C60 C106 -0.5(13) . . . . ?
C26 C28 C60 C108 179.0(8) . . . . ?
C26 C28 C64 C110 2.8(14) . . . . ?
C26 C28 C64 C138 -179.2(8) . . . . ?
C26 C30 C114 C106 1.1(14) . . . . ?
C28 C26 C30 C114 -1.3(13) . . . . ?
C28 C26 C62 O12 -176.5(9) . . . . ?
C28 C26 C62 N10 5.6(12) . . . . ?
C28 C60 C106 C58 177.8(8) . . . . ?
C28 C60 C106 C114 0.3(13) . . . . ?
C28 C60 C108 C140 -178.6(9) . . . . ?
C28 C60 C108 C160 -2.4(14) . . . . ?
C28 C64 C110 O5 -179.6(9) . . . . ?
C28 C64 C110 N10 -2.8(14) . . . . ?
C28 C64 C138 C160 3.2(15) . . . . ?
C30 C26 C28 C60 1.0(13) . . . . ?
C30 C26 C28 C64 177.3(8) . . . . ?
C30 C26 C62 O12 2.0(15) . . . . ?
C30 C26 C62 N10 -176.0(8) . . . . ?
N7 C54 C84 C82 -175.1(7) . . . . ?
N7 C54 C84 C86 5.2(11) . . . . ?
N2 C32 C34 C36 0.0 . . . . ?
C32 N2 C40 C38 0.0 . . . . ?
C32 C34 C36 C38 0.0 . . . . ?
C32 C34 C36 C126 176.9(7) . . . . ?
C34 C36 C38 C40 0.0 . . . . ?
C36 C38 C40 N2 0.0 . . . . ?
C40 N2 C32 C34 0.0 . . . . ?
N9 C42 C44 C46 0.0 . . . . ?
C42 N9 C50 C48 0.0 . . . . ?
C42 C44 C46 C48 0.0 . . . . ?
C42 C44 C46 C91 -177.6(7) . . . . ?
C44 C46 C48 C50 0.0 . . . . ?
C46 C48 C50 N9 0.0 . . . . ?
C50 N9 C42 C44 0.0 . . . . ?
C52 N1 C12 O18 179.7(8) . . . . ?
C52 N1 C12 C168 0.0(12) . . . . ?
C52 C96 C98 C100 -177.9(5) . . . . ?
C52 C96 C98 C168 4.0(7) . . . . ?
C54 N7 O15 Rh5 -1.3(10) . . . . ?
C54 N7 C11 O13 -178.9(10) . . . . ?
C54 N7 C11 C112 5.8(16) . . . . ?
C54 C84 C86 C88 179.7(6) . . . . ?
C54 C84 C86 C112 -4.0(7) . . . . ?
O15 N7 C54 O11 3.8(15) . . . . ?
O15 N7 C54 C84 -178.8(6) . . . . ?
O15 N7 C11 O13 -6.5(15) . . . . ?
O15 N7 C11 C112 178.2(8) . . . . ?
C56 C74 C76 C78 176.6(6) . . . . ?
C58 N8 C140 C108 -1.3(14) . . . . ?
C58 N8 C140 O17 179.8(9) . . . . ?
C58 C106 C114 C30 -178.1(8) . . . . ?
C60 C28 C64 C110 179.1(9) . . . . ?
C60 C28 C64 C138 -2.9(13) . . . . ?
C60 C106 C114 C30 -0.6(13) . . . . ?
C60 C108 C140 N8 0.6(14) . . . . ?
C60 C108 C140 O17 179.4(10) . . . . ?
C60 C108 C160 C138 2.6(15) . . . . ?
C62 N10 C110 O5 -178.4(8) . . . . ?
C62 N10 C110 C64 4.7(14) . . . . ?
C62 C26 C28 C60 179.5(8) . . . . ?
C62 C26 C28 C64 -4.2(13) . . . . ?
C62 C26 C30 C114 -179.8(8) . . . . ?
O2 N3 C128 O7 10.3(15) . . . . ?
O2 N3 C128 C102 -176.2(6) . . . . ?
O2 N3 C134 O3 -4.1(13) . . . . ?
O2 N3 C134 C166 175.4(7) . . . . ?
C64 C28 C60 C106 -176.9(8) . . . . ?
C64 C28 C60 C108 2.6(13) . . . . ?
C64 C138 C160 C108 -3.1(16) . . . . ?
C66 N6 C14 O6 179.8(8) . . . . ?
C66 N6 C14 C90 0.0(12) . . . . ?
C66 C80 C88 C86 -178.8(6) . . . . ?
C66 C80 C88 C90 0.3(9) . . . . ?
C66 C80 C132 C23 178.0(8) . . . . ?
C68 C70 C72 C74 0.0 . . . . ?
C70 C68 C78 C76 0.0 . . . . ?
C70 C72 C74 C56 -176.6(6) . . . . ?
C70 C72 C74 C76 0.0 . . . . ?
C72 C74 C76 C78 0.0 . . . . ?
C74 C76 C78 C68 0.0 . . . . ?
C78 C68 C70 C72 0.0 . . . . ?
C80 C88 C90 C14 -0.5(7) . . . . ?
C80 C88 C90 C92 -179.1(6) . . . . ?
C80 C132 C23 C112 -0.8(13) . . . . ?
C82 C84 C86 C88 0.0 . . . . ?
C82 C84 C86 C112 176.3(6) . . . . ?
C84 C82 C92 C90 0.0 . . . . ?
C84 C86 C88 C80 179.1(6) . . . . ?
C84 C86 C88 C90 0.0 . . . . ?
C84 C86 C112 C11 3.4(9) . . . . ?
C84 C86 C112 C23 -176.8(6) . . . . ?
C86 C88 C90 C14 178.6(6) . . . . ?
C86 C88 C90 C92 0.0 . . . . ?
C86 C112 C11 O13 -179.4(8) . . . . ?
C86 C112 C11 N7 -3.9(13) . . . . ?
C86 C112 C23 C132 -0.5(12) . . . . ?
C88 C80 C132 C23 3.1(12) . . . . ?
C88 C86 C112 C11 179.8(6) . . . . ?
C88 C86 C112 C23 -0.4(9) . . . . ?
C88 C90 C92 C82 0.0 . . . . ?
C92 C82 C84 C54 -179.6(6) . . . . ?
C92 C82 C84 C86 0.0 . . . . ?
C94 C96 C98 C100 0.0 . . . . ?
C94 C96 C98 C168 -178.1(6) . . . . ?
C96 C94 C104 C102 0.0 . . . . ?
C96 C98 C100 C102 0.0 . . . . ?
C96 C98 C100 C166 176.0(6) . . . . ?
C96 C98 C168 C12 0.2(10) . . . . ?
C96 C98 C168 C162 -177.7(6) . . . . ?
C98 C100 C102 C104 0.0 . . . . ?
C98 C100 C102 C128 175.9(6) . . . . ?
C98 C100 C166 C134 -176.7(6) . . . . ?
C98 C100 C166 C164 4.8(11) . . . . ?
C100 C98 C168 C12 -178.0(6) . . . . ?
C100 C98 C168 C162 4.2(10) . . . . ?
C100 C102 C104 C94 0.0 . . . . ?
C100 C102 C128 N3 1.1(9) . . . . ?
C100 C102 C128 O7 175.0(8) . . . . ?
C102 C100 C166 C134 -0.8(10) . . . . ?
C102 C100 C166 C164 -179.3(7) . . . . ?
C104 C94 C96 C52 177.9(6) . . . . ?
C104 C94 C96 C98 0.0 . . . . ?
C104 C102 C128 N3 177.0(5) . . . . ?
C104 C102 C128 O7 -9.0(12) . . . . ?
N11 C45 C111 C170 3.8(17) . . . . ?
C106 C60 C108 C140 0.9(14) . . . . ?
C106 C60 C108 C160 177.1(9) . . . . ?
C108 C60 C106 C58 -1.7(14) . . . . ?
C108 C60 C106 C114 -179.2(8) . . . . ?
C110 N10 C62 O12 175.9(8) . . . . ?
C110 N10 C62 C26 -6.0(13) . . . . ?
C110 C64 C138 C160 -178.9(10) . . . . ?
C112 C86 C88 C80 2.8(7) . . . . ?
C112 C86 C88 C90 -176.3(6) . . . . ?
C116 C118 C120 Rh1 60.6(3) . . . . ?
C116 C118 C120 C122 0.0 . . . . ?
C116 C118 C120 C141 -178.4(9) . . . . ?
C118 C116 C124 Rh1 -61.7(3) . . . . ?
C118 C116 C124 C122 0.0 . . . . ?
C118 C116 C124 C21 -175.6(9) . . . . ?
C118 C120 C122 Rh1 59.8(3) . . . . ?
C118 C120 C122 C124 0.0 . . . . ?
C118 C120 C122 C167 177.4(9) . . . . ?
C120 C122 C124 Rh1 60.5(3) . . . . ?
C120 C122 C124 C116 0.0 . . . . ?
C120 C122 C124 C21 175.5(9) . . . . ?
C124 C116 C118 Rh1 61.7(3) . . . . ?
C124 C116 C118 C120 0.0 . . . . ?
C124 C116 C118 C159 -173.2(10) . . . . ?
C126 C36 C38 C40 -177.0(6) . . . . ?
C128 N3 O2 Rh2 174.4(6) . . . 3_855 ?
C128 N3 C134 O3 -178.6(9) . . . . ?
C128 N3 C134 C166 0.9(15) . . . . ?
C128 C102 C104 C94 -176.1(6) . . . . ?
C130 C87 C3 C142 8.4(18) . . . . ?
C130 C99 C7 C142 3.4(17) . . . . ?
C132 C80 C88 C86 -4.0(9) . . . . ?
C132 C80 C88 C90 175.1(6) . . . . ?
C134 N3 O2 Rh2 -1.2(9) . . . 3_855 ?
C134 N3 C128 O7 -175.1(11) . . . . ?
C134 N3 C128 C102 -1.6(14) . . . . ?
C136 C158 C59 C119 1.8(17) . . . . ?
C138 C64 C110 O5 2.6(16) . . . . ?
C138 C64 C110 N10 179.3(9) . . . . ?
C140 N8 C58 O8 178.2(9) . . . . ?
C140 N8 C58 C106 0.5(13) . . . . ?
C140 C108 C160 C138 178.8(9) . . . . ?
C144 C146 C148 C150 0.0 . . . . ?
C146 C144 C154 C152 0.0 . . . . ?
C146 C148 C150 C152 0.0 . . . . ?
C146 C148 C150 C105 174.9(9) . . . . ?
C148 C150 C152 C154 0.0 . . . . ?
C150 C152 C154 C144 0.0 . . . . ?
C154 C144 C146 C148 0.0 . . . . ?
C156 C142 C3 C87 178.6(10) . . . . ?
C156 C142 C7 C99 175.6(10) . . . . ?
C158 C136 C49 N5 0.0(15) . . . . ?
C158 C59 C119 N5 0.6(18) . . . . ?
C160 C108 C140 N8 -175.5(9) . . . . ?
C160 C108 C140 O17 3.2(17) . . . . ?
C162 C164 C166 C100 -1.9(15) . . . . ?
C162 C164 C166 C134 179.6(8) . . . . ?
C164 C162 C168 C12 -179.2(8) . . . . ?
C164 C162 C168 C98 -1.2(13) . . . . ?
C166 C100 C102 C104 -175.9(6) . . . . ?
C166 C100 C102 C128 0.0(7) . . . . ?
C168 C98 C100 C102 178.1(6) . . . . ?
C168 C98 C100 C166 -5.9(7) . . . . ?
C168 C162 C164 C166 0.1(15) . . . . ?
C170 C97 C15 N11 4.4(19) . . . . ?
C172 C144 C146 C148 179.9(8) . . . . ?
C172 C144 C154 C152 -179.9(8) . . . . ?
C174 C158 C59 C119 -177.8(10) . . . . ?
C87 C130 C99 C7 3.3(16) . . . . ?
C11 N7 C54 O11 176.4(9) . . . . ?
C11 N7 C54 C84 -6.2(15) . . . . ?
C11 N7 O15 Rh5 -174.5(7) . . . . ?
C11 C112 C23 C132 179.2(8) . . . . ?
C89 C20 C22 C24 -177.2(7) . . . . ?
C45 N11 C15 C97 -4.6(17) . . . . ?
C91 C46 C48 C50 177.6(7) . . . . ?
C23 C112 C11 O13 0.8(15) . . . . ?
C23 C112 C11 N7 176.3(9) . . . . ?
C93 C68 C70 C72 178.6(6) . . . . ?
C93 C68 C78 C76 -178.6(6) . . . . ?
C47 C130 C87 C3 172.2(10) . . . . ?
C47 C130 C99 C7 -178.0(10) . . . . ?
C95 C170 C97 C15 178.9(11) . . . . ?
C95 C170 C111 C45 177.0(10) . . . . ?
C3 C142 C7 C99 -4.4(18) . . . . ?
C97 C170 C111 C45 -3.9(17) . . . . ?
C49 N5 C119 C59 -2.7(17) . . . . ?
C49 C136 C158 C174 177.5(9) . . . . ?
C49 C136 C158 C59 -2.1(16) . . . . ?
C99 C130 C87 C3 -9.3(17) . . . . ?
C25 C101 C51 Rh6 63.7(3) . . . . ?
C25 C101 C51 C103 0.0 . . . . ?
C25 C101 C51 C161 -178.7(10) . . . . ?
C101 C25 C13 Rh6 -59.3(3) . . . . ?
C101 C25 C13 C103 0.0 . . . . ?
C101 C25 C13 C139 -168.2(9) . . . . ?
C101 C51 C103 Rh6 60.7(3) . . . . ?
C101 C51 C103 C13 0.0 . . . . ?
C101 C51 C103 C169 -178.3(11) . . . . ?
C51 C103 C13 Rh6 58.1(3) . . . . ?
C51 C103 C13 C25 0.0 . . . . ?
C51 C103 C13 C139 167.1(10) . . . . ?
C13 C25 C101 Rh6 62.8(3) . . . . ?
C13 C25 C101 C51 0.0 . . . . ?
C13 C25 C101 C69 -174.1(10) . . . . ?
C105 C150 C152 C154 -175.1(8) . . . . ?
C53 C107 C27 Rh3 66.7(4) . . . . ?
C53 C107 C27 C109 0.0 . . . . ?
C53 C107 C27 C31 174.7(12) . . . . ?
C107 C53 C55 Rh3 -56.3(3) . . . . ?
C107 C53 C55 C109 0.0 . . . . ?
C107 C53 C55 C129 176.3(12) . . . . ?
C107 C27 C109 Rh3 62.5(4) . . . . ?
C107 C27 C109 C55 0.0 . . . . ?
C107 C27 C109 C127 -175.1(11) . . . . ?
C27 C109 C55 Rh3 56.3(3) . . . . ?
C27 C109 C55 C53 0.0 . . . . ?
C27 C109 C55 C129 -176.4(12) . . . . ?
C55 C53 C107 Rh3 62.4(3) . . . . ?
C55 C53 C107 C27 0.0 . . . . ?
C55 C53 C107 C125 -179.2(9) . . . . ?
C111 C170 C97 C15 0.0(19) . . . . ?
C7 C142 C3 C87 -1.4(18) . . . . ?
C113 C57 C115 Rh4 -60.6(3) . . . . ?
C113 C57 C115 C29 0.0 . . . . ?
C113 C57 C115 C63 -177.8(10) . . . . ?
C57 C113 C117 Rh4 60.9(3) . . . . ?
C57 C113 C117 C29 0.0 . . . . ?
C57 C113 C117 C123 -177.6(10) . . . . ?
C57 C115 C29 Rh4 -60.6(3) . . . . ?
C57 C115 C29 C117 0.0 . . . . ?
C57 C115 C29 C61 176.7(9) . . . . ?
C115 C29 C117 Rh4 -60.8(3) . . . . ?
C115 C29 C117 C113 0.0 . . . . ?
C115 C29 C117 C123 177.6(10) . . . . ?
C117 C113 C57 Rh4 -60.7(3) . . . . ?
C117 C113 C57 C115 0.0 . . . . ?
C117 C113 C57 C39 -174.4(10) . . . . ?
C119 N5 C49 C136 2.3(14) . . . . ?
C15 N11 C45 C111 0.7(17) . . . . ?
C121 C6 C8 C10 178.9(7) . . . . ?
C61 C29 C117 Rh4 122.8(9) . . . . ?
C61 C29 C117 C113 -176.4(10) . . . . ?
C61 C29 C117 C123 1.2(12) . . . . ?
C31 C27 C109 Rh3 -113.2(9) . . . . ?
C31 C27 C109 C55 -175.7(10) . . . . ?
C31 C27 C109 C127 9.3(13) . . . . ?
C125 C107 C27 Rh3 -114.3(11) . . . . ?
C125 C107 C27 C109 179.0(12) . . . . ?
C125 C107 C27 C31 -6.2(15) . . . . ?
C63 C115 C29 Rh4 117.3(8) . . . . ?
C63 C115 C29 C117 177.9(9) . . . . ?
C63 C115 C29 C61 -5.4(11) . . . . ?
C127 C109 C55 Rh3 -128.0(9) . . . . ?
C127 C109 C55 C53 175.7(10) . . . . ?
C127 C109 C55 C129 -0.7(13) . . . . ?
C2 C67 C135 Rh7 -122.0(9) . . . . ?
C2 C67 C135 C131 175.7(10) . . . . ?
C2 C67 C135 C5 -0.1(13) . . . . ?
C65 C19 C153 Rh5 -115.9(9) . . . . ?
C65 C19 C153 C17 6.0(13) . . . . ?
C65 C19 C153 C77 -176.8(11) . . . . ?
C131 C33 C133 Rh7 59.3(3) . . . . ?
C131 C33 C133 C67 0.0 . . . . ?
C131 C33 C133 C71 -176.9(11) . . . . ?
C33 C131 C135 Rh7 -62.5(3) . . . . ?
C33 C131 C135 C67 0.0 . . . . ?
C33 C131 C135 C5 175.1(14) . . . . ?
C33 C133 C67 Rh7 60.3(3) . . . . ?
C33 C133 C67 C2 -175.6(11) . . . . ?
C33 C133 C67 C135 0.0 . . . . ?
C133 C67 C135 Rh7 62.3(3) . . . . ?
C133 C67 C135 C131 0.0 . . . . ?
C133 C67 C135 C5 -175.8(11) . . . . ?
C135 C131 C33 Rh7 60.6(3) . . . . ?
C135 C131 C33 C133 0.0 . . . . ?
C135 C131 C33 C143 176.6(12) . . . . ?
C17 C153 C77 Rh5 -118.5(10) . . . . ?
C17 C153 C77 C75 177.1(11) . . . . ?
C17 C153 C77 C171 5.1(15) . . . . ?
C137 C113 C57 Rh4 118.8(9) . . . . ?
C137 C113 C57 C115 179.5(10) . . . . ?
C137 C113 C57 C39 5.1(12) . . . . ?
C137 C113 C117 Rh4 -118.6(9) . . . . ?
C137 C113 C117 C29 -179.5(10) . . . . ?
C137 C113 C117 C123 2.9(12) . . . . ?
C69 C101 C51 Rh6 -122.4(10) . . . . ?
C69 C101 C51 C103 173.9(11) . . . . ?
C69 C101 C51 C161 -4.8(13) . . . . ?
C35 C151 C19 Rh5 -114.6(11) . . . . ?
C35 C151 C19 C65 5.0(14) . . . . ?
C35 C151 C19 C153 -171.8(12) . . . . ?
C141 C120 C122 Rh1 -121.8(8) . . . . ?
C141 C120 C122 C124 178.3(9) . . . . ?
C141 C120 C122 C167 -4.3(11) . . . . ?
C71 C133 C67 Rh7 -122.8(10) . . . . ?
C71 C133 C67 C2 1.3(14) . . . . ?
C71 C133 C67 C135 176.9(11) . . . . ?
C143 C33 C133 Rh7 -117.4(10) . . . . ?
C143 C33 C133 C67 -176.7(11) . . . . ?
C143 C33 C133 C71 6.4(14) . . . . ?
C9 C53 C107 Rh3 -123.5(11) . . . . ?
C9 C53 C107 C27 174.1(12) . . . . ?
C9 C53 C107 C125 -5.1(14) . . . . ?
C9 C53 C55 Rh3 128.8(9) . . . . ?
C9 C53 C55 C109 -174.9(10) . . . . ?
C9 C53 C55 C129 1.3(14) . . . . ?
C145 C73 C147 Rh2 -62.5(3) . . . . ?
C145 C73 C147 C37 0.0 . . . . ?
C145 C73 C147 C83 -178.6(11) . . . . ?
C73 C145 C149 Rh2 58.0(3) . . . . ?
C73 C145 C149 C37 0.0 . . . . ?
C73 C145 C149 C155 -179.3(11) . . . . ?
C73 C147 C37 Rh2 -65.3(4) . . . . ?
C73 C147 C37 C149 0.0 . . . . ?
C73 C147 C37 C79 -177.8(11) . . . . ?
C147 C37 C149 Rh2 -62.3(3) . . . . ?
C147 C37 C149 C145 0.0 . . . . ?
C147 C37 C149 C155 179.4(9) . . . . ?
C149 C145 C73 Rh2 -58.1(3) . . . . ?
C149 C145 C73 C147 0.0 . . . . ?
C149 C145 C73 C41 -172.8(11) . . . . ?
C75 C151 C19 Rh5 57.2(3) . . . . ?
C75 C151 C19 C65 176.8(11) . . . . ?
C75 C151 C19 C153 0.0 . . . . ?
C151 C75 C77 Rh5 -62.3(3) . . . . ?
C151 C75 C77 C153 0.0 . . . . ?
C151 C75 C77 C171 172.6(11) . . . . ?
C151 C19 C153 Rh5 61.0(3) . . . . ?
C151 C19 C153 C17 -177.2(11) . . . . ?
C151 C19 C153 C77 0.0 . . . . ?
C19 C153 C77 Rh5 64.4(4) . . . . ?
C19 C153 C77 C75 0.0 . . . . ?
C19 C153 C77 C171 -172.0(12) . . . . ?
C77 C75 C151 Rh5 57.9(3) . . . . ?
C77 C75 C151 C35 172.3(11) . . . . ?
C77 C75 C151 C19 0.0 . . . . ?
C39 C57 C115 Rh4 114.0(9) . . . . ?
C39 C57 C115 C29 174.6(10) . . . . ?
C39 C57 C115 C63 -3.2(12) . . . . ?
C157 C25 C101 Rh6 -124.4(9) . . . . ?
C157 C25 C101 C51 172.8(10) . . . . ?
C157 C25 C101 C69 -1.3(13) . . . . ?
C157 C25 C13 Rh6 127.7(9) . . . . ?
C157 C25 C13 C103 -172.9(10) . . . . ?
C157 C25 C13 C139 18.9(12) . . . . ?
C79 C37 C149 Rh2 115.7(9) . . . . ?
C79 C37 C149 C145 178.0(10) . . . . ?
C79 C37 C149 C155 -2.6(12) . . . . ?
C159 C118 C120 Rh1 -125.9(9) . . . . ?
C159 C118 C120 C122 173.5(10) . . . . ?
C159 C118 C120 C141 -4.9(12) . . . . ?
C161 C51 C103 Rh6 -120.6(10) . . . . ?
C161 C51 C103 C13 178.7(11) . . . . ?
C161 C51 C103 C169 0.4(14) . . . . ?
C81 C131 C33 Rh7 -116.0(10) . . . . ?
C81 C131 C33 C133 -176.6(11) . . . . ?
C81 C131 C33 C143 -0.1(14) . . . . ?
C81 C131 C135 Rh7 113.5(11) . . . . ?
C81 C131 C135 C67 176.0(12) . . . . ?
C81 C131 C135 C5 -8.9(17) . . . . ?
C163 C116 C118 Rh1 -120.8(9) . . . . ?
C163 C116 C118 C120 177.5(10) . . . . ?
C163 C116 C118 C159 4.4(13) . . . . ?
C163 C116 C124 Rh1 120.8(9) . . . . ?
C163 C116 C124 C122 -177.5(10) . . . . ?
C163 C116 C124 C21 6.8(12) . . . . ?
C41 C73 C147 Rh2 110.5(10) . . . . ?
C41 C73 C147 C37 172.9(10) . . . . ?
C41 C73 C147 C83 -5.7(14) . . . . ?
C165 C145 C73 Rh2 109.8(10) . . . . ?
C165 C145 C73 C147 167.9(11) . . . . ?
C165 C145 C73 C41 -5.0(13) . . . . ?
C165 C145 C149 Rh2 -109.6(10) . . . . ?
C165 C145 C149 C37 -167.5(11) . . . . ?
C165 C145 C149 C155 13.2(14) . . . . ?
C83 C147 C37 Rh2 113.4(10) . . . . ?
C83 C147 C37 C149 178.6(11) . . . . ?
C83 C147 C37 C79 0.8(13) . . . . ?
C167 C122 C124 Rh1 -116.3(10) . . . . ?
C167 C122 C124 C116 -176.7(11) . . . . ?
C167 C122 C124 C21 -1.2(13) . . . . ?
C169 C103 C13 Rh6 -123.7(11) . . . . ?
C169 C103 C13 C25 178.2(12) . . . . ?
C169 C103 C13 C139 -14.8(14) . . . . ?
C85 C75 C151 Rh5 -115.1(11) . . . . ?
C85 C75 C151 C35 -0.8(14) . . . . ?
C85 C75 C151 C19 -173.0(12) . . . . ?
C85 C75 C77 Rh5 110.8(10) . . . . ?
C85 C75 C77 C153 173.1(12) . . . . ?
C85 C75 C77 C171 -14.3(14) . . . . ?

loop_
_smtbx_masks_void_nr
_smtbx_masks_void_average_x
_smtbx_masks_void_average_y
_smtbx_masks_void_average_z
_smtbx_masks_void_volume
_smtbx_masks_void_count_electrons
_smtbx_masks_void_content
1 -0.556 -0.508 -0.241 14289.6 2547.7 '36 CF3SO3'
